data_4336796
loop_
_publ_author_name
'Bin Zhang'
'Ting Xiao'
'Chunmei Liu'
'Qian Li'
'Yanyan Zhu'
'Mingsheng Tang'
'Chenxia Du'
'Maoping Song'

_publ_section_title
;
 Systematic Study of the Luminescent Europium-Based Nonanuclear Clusters
 with Modified 2-Hydroxybenzophenone Ligands
;
_journal_name_full 'Inorganic Chemistry'
_journal_page_first 13332
_journal_page_last 13340
_journal_paper_doi 10.1021/ic401191e
_journal_volume 52
_journal_year 2013
_chemical_formula_moiety 'C112 H88 Eu4.5 O29'
_chemical_formula_sum 'C112 H88 Eu4.5 O29'
_chemical_formula_weight 2581.64
_chemical_name_systematic
;
 ? 
;
_space_group_crystal_system monoclinic
_space_group_IT_number 15
_space_group_name_Hall '-C 2yc'
_space_group_name_H-M_alt 'C 1 2/c 1'
_symmetry_space_group_name_Hall '-C 2yc'
_symmetry_space_group_name_H-M 'C 1 2/c 1'
_atom_sites_solution_hydrogens geom
_atom_sites_solution_primary direct
_atom_sites_solution_secondary difmap
_audit_creation_date 2012-11-28
_audit_creation_method
;
  Olex2 1.1
  (compiled 2011.11.01 svn.r2039, GUI svn.r3906)
;
_cell_angle_alpha 90.00
_cell_angle_beta 107.0859(18)
_cell_angle_gamma 90.00
_cell_formula_units_Z 8
_cell_length_a 27.2191(5)
_cell_length_b 28.5350(4)
_cell_length_c 36.3189(6)
_cell_measurement_reflns_used 29652
_cell_measurement_temperature 291(2)
_cell_measurement_theta_max 26.3152
_cell_measurement_theta_min 2.8743
_cell_volume 26963.8(8)
_computing_cell_refinement
;
CrysAlisPro, Oxford Diffraction Ltd.,
Version 1.171.34.39 (release 18-08-2010 CrysAlis171 .NET)
(compiled Aug 18 2010,17:42:00)
;
_computing_data_collection
;
CrysAlisPro, Oxford Diffraction Ltd.,
Version 1.171.34.39 (release 18-08-2010 CrysAlis171 .NET)
(compiled Aug 18 2010,17:42:00)
;
_computing_data_reduction
;
CrysAlisPro, Oxford Diffraction Ltd.,
Version 1.171.34.39 (release 18-08-2010 CrysAlis171 .NET)
(compiled Aug 18 2010,17:42:00)
;
_computing_molecular_graphics
;
O. V. Dolomanov, L. J. Bourhis, R. J. Gildea, J. A. K. Howard and H. Puschmann,
OLEX2: a complete structure solution, refinement and analysis program.
J. Appl. Cryst. (2009). 42, 339-341.
;
_computing_publication_material
;
O. V. Dolomanov, L. J. Bourhis, R. J. Gildea, J. A. K. Howard and H. Puschmann,
OLEX2: a complete structure solution, refinement and analysis program.
J. Appl. Cryst. (2009). 42, 339-341.
;
_computing_structure_refinement
;
SHELXL, G.M. Sheldrick, Acta Cryst.
2008). A64, 112-122
;
_computing_structure_solution
;
SHELXS, G.M. Sheldrick, Acta Cryst.
(2008). A64, 112-122
;
_diffrn_ambient_temperature 291.15
_diffrn_detector_area_resol_mean 16.2312
_diffrn_measured_fraction_theta_full 0.969
_diffrn_measured_fraction_theta_max 0.969
_diffrn_measurement_details
;
  1 omega  -32.00    7.00   0.5000   30.0000
omega____ theta____ kappa____ phi______ frames
    -      -17.1323   39.0000   37.0000 78

  2 omega  -28.00   -3.00   0.5000   30.0000
omega____ theta____ kappa____ phi______ frames
    -       19.9448  -39.0000  142.0000 50

  3 omega   36.00   63.00   0.5000   30.0000
omega____ theta____ kappa____ phi______ frames
    -       19.9448   77.0000 -150.0000 54

  4 omega   -7.00   89.00   0.5000   30.0000
omega____ theta____ kappa____ phi______ frames
    -       19.9448   77.0000 -180.0000 192

  5 omega  -49.00   47.00   0.5000   30.0000
omega____ theta____ kappa____ phi______ frames
    -       19.9448  -77.0000   60.0000 192
;
_diffrn_measurement_device_type 'Xcalibur, Eos, Gemini'
_diffrn_measurement_method '\w scans'
_diffrn_orient_matrix_UB_11 0.0029498000
_diffrn_orient_matrix_UB_12 -0.0223023000
_diffrn_orient_matrix_UB_13 -0.0077180000
_diffrn_orient_matrix_UB_21 0.0203946000
_diffrn_orient_matrix_UB_22 0.0088867000
_diffrn_orient_matrix_UB_23 -0.0064165000
_diffrn_orient_matrix_UB_31 0.0178383000
_diffrn_orient_matrix_UB_32 -0.0064664000
_diffrn_orient_matrix_UB_33 0.0177982000
_diffrn_radiation_monochromator graphite
_diffrn_radiation_type 'Mo K\a'
_diffrn_radiation_wavelength 0.7107
_diffrn_reflns_av_R_equivalents 0.0387
_diffrn_reflns_av_unetI/netI 0.0556
_diffrn_reflns_limit_h_max 34
_diffrn_reflns_limit_h_min -29
_diffrn_reflns_limit_k_max 35
_diffrn_reflns_limit_k_min -35
_diffrn_reflns_limit_l_max 28
_diffrn_reflns_limit_l_min -45
_diffrn_reflns_number 68745
_diffrn_reflns_theta_full 26.37
_diffrn_reflns_theta_max 26.37
_diffrn_reflns_theta_min 2.89
_diffrn_source 'Enhance (Mo) x-ray Source'
_exptl_absorpt_coefficient_mu 2.124
_exptl_absorpt_correction_T_max 1.00000
_exptl_absorpt_correction_T_min 0.70112
_exptl_absorpt_correction_type multi-scan
_exptl_absorpt_process_details
;
CrysAlisPro, Oxford Diffraction Ltd.,
Version 1.171.34.39 (release 18-08-2010 CrysAlis171 .NET)
(compiled Aug 18 2010,17:42:00)
empirical absorption correction using spherical harmonics,
 implemented in SCALE3 ABSPACK scaling algorithm.
;
_exptl_crystal_density_diffrn 1.272
_exptl_crystal_F_000 10204
_exptl_crystal_size_max 0.20
_exptl_crystal_size_mid 0.10
_exptl_crystal_size_min 0.10
_refine_diff_density_max 0.562
_refine_diff_density_min -0.421
_refine_diff_density_rms 0.079
_refine_ls_extinction_method none
_refine_ls_goodness_of_fit_ref 0.996
_refine_ls_hydrogen_treatment mixed
_refine_ls_matrix_type full
_refine_ls_number_parameters 1319
_refine_ls_number_reflns 26710
_refine_ls_number_restraints 260
_refine_ls_restrained_S_all 1.019
_refine_ls_R_factor_all 0.0549
_refine_ls_R_factor_gt 0.0356
_refine_ls_shift/su_max 0.002
_refine_ls_shift/su_mean 0.000
_refine_ls_structure_factor_coef Fsqd
_refine_ls_weighting_details 'calc w=1/[\s^2^(Fo^2^)+(0.0570P)^2^+0.0000P] where P=(Fo^2^+2Fc^2^)/3'
_refine_ls_weighting_scheme calc
_refine_ls_wR_factor_gt 0.0953
_refine_ls_wR_factor_ref 0.1017
_reflns_number_gt 20096
_reflns_number_total 26710
_reflns_threshold_expression >2sigma(I)
_cod_data_source_file ic401191e_si_003.cif
_cod_data_source_block eu2
_cod_original_cell_volume 26963.8(7)
_cod_original_formula_sum 'C112 H88 Eu4.50 O29'
_cod_database_code 4336796
_chemical_oxdiff_formula C120H120O60Eu4.5
_reflns_odcompleteness_completeness 99.77
_reflns_odcompleteness_iscentric 1
_reflns_odcompleteness_theta 26.32

loop_
_space_group_symop_id
_space_group_symop_operation_xyz
1 'x, y, z'
2 '-x, y, -z+1/2'
3 'x+1/2, y+1/2, z'
4 '-x+1/2, y+1/2, -z+1/2'
5 '-x, -y, -z'
6 'x, -y, z-1/2'
7 '-x+1/2, -y+1/2, -z'
8 'x+1/2, -y+1/2, z-1/2'

loop_
_atom_site_label
_atom_site_type_symbol
_atom_site_fract_x
_atom_site_fract_y
_atom_site_fract_z
_atom_site_U_iso_or_equiv
_atom_site_adp_type
_atom_site_occupancy
_atom_site_symmetry_multiplicity
_atom_site_calc_flag
_atom_site_refinement_flags
Eu1 Eu 0.099997(8) 0.074165(6) 0.233083(6) 0.03735(6) Uani 1 1 d .
Eu2 Eu -0.002520(8) 0.117129(7) 0.150362(5) 0.03787(6) Uani 1 1 d .
Eu3 Eu 0.032931(8) 0.237693(6) 0.181718(6) 0.03772(6) Uani 1 1 d .
Eu4 Eu -0.136253(7) 0.194897(6) 0.236378(6) 0.03690(6) Uani 1 1 d .
Eu5 Eu 0.0000 0.154961(8) 0.2500 0.03166(7) Uani 1 2 d S
O1 O 0.07486(11) 0.02658(9) 0.27513(8) 0.0503(7) Uani 1 1 d .
O2 O 0.17425(12) 0.04325(11) 0.27803(9) 0.0623(9) Uani 1 1 d .
O3 O 0.0422(2) -0.12466(15) 0.31569(16) 0.1201(17) Uani 1 1 d U
O4 O 0.11129(15) -0.00131(10) 0.20741(9) 0.0695(10) Uani 1 1 d .
O5 O 0.07968(11) 0.07640(9) 0.16410(8) 0.0473(7) Uani 1 1 d .
O6 O 0.1217(2) 0.0874(2) 0.04922(14) 0.139(2) Uani 1 1 d U
O7 O -0.01707(13) 0.04170(11) 0.12256(10) 0.0648(9) Uani 1 1 d .
O8 O -0.08542(11) 0.09586(10) 0.14479(8) 0.0486(7) Uani 1 1 d .
O9 O -0.26048(15) 0.07000(17) 0.07628(14) 0.1037(14) Uani 1 1 d .
O10 O -0.03879(14) 0.13078(12) 0.08248(8) 0.0674(10) Uani 1 1 d .
O11 O 0.03537(11) 0.18475(9) 0.12964(7) 0.0456(7) Uani 1 1 d .
O12 O 0.1445(2) 0.2637(2) 0.07386(16) 0.142(2) Uani 1 1 d U
O13 O -0.02274(14) 0.26861(11) 0.12340(8) 0.0630(9) Uani 1 1 d .
O14 O -0.02833(11) 0.28216(9) 0.19691(8) 0.0488(7) Uani 1 1 d .
O15 O -0.09339(19) 0.43044(14) 0.21923(14) 0.1021(15) Uani 1 1 d .
O16 O -0.13321(11) 0.20924(9) 0.17483(8) 0.0472(7) Uani 1 1 d .
O17 O -0.16930(12) 0.27123(9) 0.21716(8) 0.0537(8) Uani 1 1 d .
O18 O -0.22125(16) 0.20807(16) 0.04080(10) 0.0899(12) Uani 1 1 d .
O19 O -0.17085(11) 0.12902(9) 0.26272(8) 0.0466(7) Uani 1 1 d .
O20 O -0.22592(12) 0.18212(11) 0.20235(9) 0.0595(8) Uani 1 1 d .
O21 O -0.26398(17) 0.05200(15) 0.33307(12) 0.0957(13) Uani 1 1 d .
O22 O -0.12693(11) 0.23965(9) 0.29752(8) 0.0464(7) Uani 1 1 d .
O23 O -0.06351(14) 0.31515(10) 0.32261(11) 0.0696(10) Uani 1 1 d .
O24 O -0.30210(16) 0.27161(16) 0.28817(14) 0.1020(14) Uani 1 1 d .
O25 O -0.09034(10) 0.12996(8) 0.22248(7) 0.0359(6) Uani 1 1 d .
O26 O 0.05265(10) 0.22472(8) 0.24810(7) 0.0362(6) Uani 1 1 d .
O27 O -0.02842(10) 0.18001(8) 0.18237(7) 0.0355(6) Uani 1 1 d .
O28 O 0.01015(10) 0.08585(8) 0.21256(7) 0.0362(6) Uani 1 1 d .
O29 O 0.07260(9) 0.15704(8) 0.20417(7) 0.0362(6) Uani 1 1 d .
C1 C 0.09316(18) -0.01326(15) 0.29102(13) 0.0508(11) Uani 1 1 d .
C2 C 0.0585(2) -0.04645(16) 0.29723(15) 0.0672(14) Uani 1 1 d .
H2 H 0.0238 -0.0388 0.2912 0.081 Uiso 1 1 calc R
C3 C 0.0744(3) -0.0897(2) 0.31183(19) 0.0853(18) Uani 1 1 d .
C4 C 0.1257(3) -0.10233(19) 0.32150(18) 0.0893(19) Uani 1 1 d .
H4 H 0.1360 -0.1325 0.3300 0.107 Uiso 1 1 calc R
C5 C 0.1610(2) -0.06956(17) 0.31835(16) 0.0746(16) Uani 1 1 d .
H5 H 0.1958 -0.0772 0.3266 0.090 Uiso 1 1 calc R
C6 C 0.14644(18) -0.02453(14) 0.30298(13) 0.0522(11) Uani 1 1 d .
C7 C 0.18440(18) 0.00721(15) 0.29841(13) 0.0526(11) Uani 1 1 d .
C8 C 0.24017(19) -0.00175(16) 0.31695(15) 0.0596(13) Uani 1 1 d .
C9 C 0.2733(2) 0.00465(18) 0.29516(18) 0.0766(16) Uani 1 1 d .
H9 H 0.2600 0.0137 0.2696 0.092 Uiso 1 1 calc R
C10 C 0.3264(3) -0.0021(2) 0.3104(2) 0.099(2) Uani 1 1 d U
H10 H 0.3483 0.0018 0.2952 0.119 Uiso 1 1 calc R
C11 C 0.3448(3) -0.0146(2) 0.3481(3) 0.111(3) Uani 1 1 d U
H11 H 0.3800 -0.0194 0.3588 0.133 Uiso 1 1 calc R
C12 C 0.3133(3) -0.0201(3) 0.3704(2) 0.115(3) Uani 1 1 d U
H12 H 0.3267 -0.0282 0.3962 0.137 Uiso 1 1 calc R
C13 C 0.2611(2) -0.0137(2) 0.35460(18) 0.0894(19) Uani 1 1 d U
H13 H 0.2396 -0.0176 0.3701 0.107 Uiso 1 1 calc R
C14 C -0.0116(3) -0.1157(3) 0.3060(3) 0.160(4) Uani 1 1 d U
H14A H -0.0242 -0.1066 0.2794 0.240 Uiso 1 1 calc R
H14B H -0.0179 -0.0910 0.3219 0.240 Uiso 1 1 calc R
H14C H -0.0291 -0.1436 0.3100 0.240 Uiso 1 1 calc R
C15 C 0.09984(17) 0.05528(15) 0.13932(12) 0.0489(11) Uani 1 1 d .
C16 C 0.1008(2) 0.07845(17) 0.10671(13) 0.0627(13) Uani 1 1 d .
H16 H 0.0856 0.1079 0.1019 0.075 Uiso 1 1 calc R
C17 C 0.1235(3) 0.0598(2) 0.08055(16) 0.0832(18) Uani 1 1 d .
C18 C 0.1477(3) 0.0163(2) 0.08803(18) 0.0884(19) Uani 1 1 d .
H18 H 0.1656 0.0041 0.0720 0.106 Uiso 1 1 calc R
C19 C 0.1444(2) -0.00793(19) 0.11949(17) 0.0778(16) Uani 1 1 d .
H19 H 0.1593 -0.0375 0.1237 0.093 Uiso 1 1 calc R
C20 C 0.12009(18) 0.00859(15) 0.14604(13) 0.0537(11) Uani 1 1 d .
C21 C 0.11752(19) -0.01894(15) 0.17796(14) 0.0554(12) Uani 1 1 d .
C22 C 0.1204(2) -0.07117(16) 0.17787(16) 0.0672(14) Uani 1 1 d .
C23 C 0.1035(3) -0.09802(18) 0.14414(17) 0.088(2) Uani 1 1 d .
H23 H 0.0899 -0.0835 0.1204 0.106 Uiso 1 1 calc R
C24 C 0.1074(3) -0.1463(2) 0.1465(2) 0.113(3) Uani 1 1 d .
H24 H 0.0956 -0.1643 0.1244 0.136 Uiso 1 1 calc R
C25 C 0.1283(3) -0.1673(2) 0.1808(3) 0.116(3) Uani 1 1 d .
H25 H 0.1326 -0.1997 0.1817 0.140 Uiso 1 1 calc R
C26 C 0.1431(3) -0.1425(2) 0.2142(2) 0.102(2) Uani 1 1 d .
H26 H 0.1559 -0.1578 0.2377 0.122 Uiso 1 1 calc R
C27 C 0.1388(2) -0.09462(19) 0.21262(18) 0.0838(18) Uani 1 1 d .
H27 H 0.1484 -0.0775 0.2354 0.101 Uiso 1 1 calc R
C28 C 0.1380(5) 0.0693(4) 0.0204(3) 0.224(6) Uani 1 1 d U
H28A H 0.1338 0.0923 0.0004 0.335 Uiso 1 1 calc R
H28B H 0.1181 0.0420 0.0102 0.335 Uiso 1 1 calc R
H28C H 0.1736 0.0609 0.0302 0.335 Uiso 1 1 calc R
C29 C -0.11952(17) 0.07103(14) 0.11998(12) 0.0470(10) Uani 1 1 d .
C30 C -0.17166(19) 0.08230(17) 0.11380(14) 0.0602(13) Uani 1 1 d .
H30 H -0.1808 0.1054 0.1286 0.072 Uiso 1 1 calc R
C31 C -0.2094(2) 0.0590(2) 0.08565(17) 0.0720(15) Uani 1 1 d .
C32 C -0.1973(2) 0.0220(2) 0.06437(17) 0.0856(18) Uani 1 1 d .
H32 H -0.2230 0.0061 0.0460 0.103 Uiso 1 1 calc R
C33 C -0.1480(2) 0.00995(19) 0.07103(16) 0.0769(16) Uani 1 1 d .
H33 H -0.1400 -0.0144 0.0568 0.092 Uiso 1 1 calc R
C34 C -0.10695(18) 0.03313(15) 0.09930(13) 0.0548(12) Uani 1 1 d .
C35 C -0.0554(2) 0.01856(15) 0.10432(14) 0.0590(13) Uani 1 1 d .
C36 C -0.0428(2) -0.02505(19) 0.08637(17) 0.0774(16) Uani 1 1 d U
C37 C -0.0086(3) -0.0237(3) 0.0662(2) 0.113(2) Uani 1 1 d U
H37 H 0.0066 0.0048 0.0634 0.135 Uiso 1 1 calc R
C38 C 0.0050(4) -0.0644(4) 0.0491(3) 0.164(3) Uani 1 1 d U
H38 H 0.0245 -0.0630 0.0321 0.197 Uiso 1 1 calc R
C39 C -0.0122(5) -0.1054(4) 0.0591(3) 0.162(4) Uani 1 1 d DU
H39 H 0.0019 -0.1327 0.0526 0.195 Uiso 1 1 calc R
C40 C -0.0475(4) -0.1098(3) 0.0773(3) 0.150(3) Uani 1 1 d DU
H40 H -0.0617 -0.1388 0.0799 0.180 Uiso 1 1 calc R
C41 C -0.0630(3) -0.0686(2) 0.0930(2) 0.113(2) Uani 1 1 d U
H41 H -0.0861 -0.0704 0.1074 0.136 Uiso 1 1 calc R
C42 C -0.2758(3) 0.1064(3) 0.0967(3) 0.145(4) Uani 1 1 d .
H42A H -0.3114 0.1136 0.0846 0.218 Uiso 1 1 calc R
H42B H -0.2553 0.1337 0.0966 0.218 Uiso 1 1 calc R
H42C H -0.2713 0.0966 0.1228 0.218 Uiso 1 1 calc R
C43 C 0.04568(19) 0.19676(15) 0.09715(12) 0.0507(11) Uani 1 1 d .
C44 C 0.0881(2) 0.2239(2) 0.09955(15) 0.0723(15) Uani 1 1 d .
H44 H 0.1080 0.2341 0.1236 0.087 Uiso 1 1 calc R
C45 C 0.1018(3) 0.2365(2) 0.06762(19) 0.101(2) Uani 1 1 d .
C46 C 0.0716(3) 0.2226(3) 0.03161(18) 0.113(3) Uani 1 1 d .
H46 H 0.0803 0.2316 0.0097 0.136 Uiso 1 1 calc R
C47 C 0.0301(3) 0.1962(2) 0.02843(15) 0.0864(19) Uani 1 1 d .
H47 H 0.0107 0.1865 0.0040 0.104 Uiso 1 1 calc R
C48 C 0.0143(2) 0.18249(17) 0.06050(12) 0.0572(12) Uani 1 1 d .
C49 C -0.0305(2) 0.15280(17) 0.05563(12) 0.0571(12) Uani 1 1 d .
C50 C -0.06991(19) 0.14686(17) 0.01719(12) 0.0568(12) Uani 1 1 d .
C51 C -0.0862(2) 0.1818(2) -0.00879(15) 0.0816(17) Uani 1 1 d .
H51 H -0.0721 0.2116 -0.0030 0.098 Uiso 1 1 calc R
C52 C -0.1233(3) 0.1745(3) -0.04370(18) 0.099(2) Uani 1 1 d U
H52 H -0.1336 0.1988 -0.0613 0.119 Uiso 1 1 calc R
C53 C -0.1442(3) 0.1320(3) -0.05176(17) 0.099(2) Uani 1 1 d U
H53 H -0.1688 0.1268 -0.0753 0.118 Uiso 1 1 calc R
C54 C -0.1303(2) 0.0964(2) -0.02620(17) 0.0885(18) Uani 1 1 d U
H54 H -0.1455 0.0671 -0.0320 0.106 Uiso 1 1 calc R
C55 C -0.0927(2) 0.10399(19) 0.00903(15) 0.0720(15) Uani 1 1 d .
H55 H -0.0833 0.0798 0.0269 0.086 Uiso 1 1 calc R
C56 C 0.1601(5) 0.2802(5) 0.0436(3) 0.226(6) Uani 1 1 d U
H56A H 0.1595 0.2551 0.0258 0.339 Uiso 1 1 calc R
H56B H 0.1945 0.2923 0.0531 0.339 Uiso 1 1 calc R
H56C H 0.1374 0.3047 0.0307 0.339 Uiso 1 1 calc R
C57 C -0.05088(16) 0.32156(14) 0.18267(13) 0.0471(10) Uani 1 1 d .
C58 C -0.06218(19) 0.35389(15) 0.20846(15) 0.0599(13) Uani 1 1 d .
H58 H -0.0552 0.3461 0.2343 0.072 Uiso 1 1 calc R
C59 C -0.0832(2) 0.39658(19) 0.19575(18) 0.0742(15) Uani 1 1 d .
C60 C -0.0949(2) 0.40910(18) 0.15663(17) 0.0788(17) Uani 1 1 d .
H60 H -0.1087 0.4384 0.1483 0.095 Uiso 1 1 calc R
C61 C -0.0858(2) 0.37771(16) 0.13108(16) 0.0670(14) Uani 1 1 d .
H61 H -0.0941 0.3858 0.1052 0.080 Uiso 1 1 calc R
C62 C -0.06392(17) 0.33306(14) 0.14286(13) 0.0490(11) Uani 1 1 d .
C63 C -0.05336(18) 0.30187(15) 0.11509(14) 0.0550(12) Uani 1 1 d .
C64 C -0.0789(2) 0.30861(16) 0.07270(14) 0.0615(13) Uani 1 1 d .
C65 C -0.1317(2) 0.3113(2) 0.05761(17) 0.0851(18) Uani 1 1 d .
H65 H -0.1522 0.3125 0.0741 0.102 Uiso 1 1 calc R
C66 C -0.1542(3) 0.3123(2) 0.0181(2) 0.106(2) Uani 1 1 d U
H66 H -0.1898 0.3118 0.0079 0.128 Uiso 1 1 calc R
C67 C -0.1244(4) 0.3140(2) -0.0050(2) 0.110(3) Uani 1 1 d U
H67 H -0.1400 0.3165 -0.0314 0.133 Uiso 1 1 calc R
C68 C -0.0722(3) 0.3122(2) 0.00814(19) 0.109(2) Uani 1 1 d U
H68 H -0.0523 0.3137 -0.0087 0.131 Uiso 1 1 calc R
C69 C -0.0494(3) 0.3080(2) 0.04826(16) 0.0847(18) Uani 1 1 d .
H69 H -0.0140 0.3047 0.0581 0.102 Uiso 1 1 calc R
C70 C -0.0850(3) 0.4180(3) 0.2584(2) 0.135(3) Uani 1 1 d .
H70A H -0.1048 0.3905 0.2599 0.202 Uiso 1 1 calc R
H70B H -0.0955 0.4434 0.2717 0.202 Uiso 1 1 calc R
H70C H -0.0492 0.4116 0.2701 0.202 Uiso 1 1 calc R
C72 C -0.17348(18) 0.20974(16) 0.10876(13) 0.0555(12) Uani 1 1 d .
H72 H -0.1503 0.1873 0.1055 0.067 Uiso 1 1 calc R
C73 C -0.2123(2) 0.22424(18) 0.07722(14) 0.0626(13) Uani 1 1 d .
C74 C -0.2458(2) 0.25966(19) 0.08086(15) 0.0711(15) Uani 1 1 d .
H74 H -0.2726 0.2692 0.0597 0.085 Uiso 1 1 calc R
C75 C -0.23889(19) 0.28028(18) 0.11615(15) 0.0654(14) Uani 1 1 d .
H75 H -0.2612 0.3041 0.1183 0.078 Uiso 1 1 calc R
C76 C -0.19906(17) 0.26674(14) 0.14951(12) 0.0472(10) Uani 1 1 d .
C77 C -0.16792(16) 0.22773(14) 0.14560(12) 0.0455(10) Uani 1 1 d .
C78 C -0.19125(17) 0.29041(14) 0.18544(13) 0.0495(11) Uani 1 1 d .
C79 C -0.20780(18) 0.34038(15) 0.18775(14) 0.0564(12) Uani 1 1 d .
C80 C -0.2178(2) 0.35449(16) 0.22080(17) 0.0724(15) Uani 1 1 d .
H80 H -0.2148 0.3332 0.2407 0.087 Uiso 1 1 calc R
C81 C -0.2323(3) 0.4002(2) 0.2248(2) 0.092(2) Uani 1 1 d .
H81 H -0.2395 0.4097 0.2471 0.110 Uiso 1 1 calc R
C82 C -0.2359(3) 0.4314(2) 0.1954(2) 0.102(2) Uani 1 1 d .
H82 H -0.2453 0.4622 0.1982 0.123 Uiso 1 1 calc R
C83 C -0.2263(3) 0.4185(2) 0.1624(2) 0.096(2) Uani 1 1 d .
H83 H -0.2298 0.4400 0.1425 0.116 Uiso 1 1 calc R
C84 C -0.2111(2) 0.37299(17) 0.15863(17) 0.0751(16) Uani 1 1 d .
H84 H -0.2030 0.3641 0.1365 0.090 Uiso 1 1 calc R
C86 C -0.1860(3) 0.1749(3) 0.03424(17) 0.124(3) Uani 1 1 d .
H86A H -0.1999 0.1612 0.0092 0.187 Uiso 1 1 calc R
H86B H -0.1802 0.1507 0.0534 0.187 Uiso 1 1 calc R
H86C H -0.1541 0.1901 0.0357 0.187 Uiso 1 1 calc R
C87 C -0.21693(17) 0.11707(14) 0.26544(13) 0.0484(10) Uani 1 1 d .
C88 C -0.22048(19) 0.09015(17) 0.29651(14) 0.0600(12) Uani 1 1 d .
H88 H -0.1903 0.0801 0.3144 0.072 Uiso 1 1 calc R
C89 C -0.2659(2) 0.07799(17) 0.30183(16) 0.0668(14) Uani 1 1 d .
C90 C -0.3118(2) 0.09258(19) 0.27531(17) 0.0741(15) Uani 1 1 d .
H90 H -0.3432 0.0851 0.2791 0.089 Uiso 1 1 calc R
C91 C -0.31008(19) 0.11801(18) 0.24367(16) 0.0686(14) Uani 1 1 d .
H91 H -0.3408 0.1272 0.2260 0.082 Uiso 1 1 calc R
C92 C -0.26363(17) 0.13064(16) 0.23717(13) 0.0531(11) Uani 1 1 d .
C93 C -0.26365(17) 0.15865(15) 0.20459(13) 0.0523(11) Uani 1 1 d .
C94 C -0.31094(18) 0.16289(18) 0.17117(14) 0.0619(13) Uani 1 1 d .
C95 C -0.3436(2) 0.1252(2) 0.15861(17) 0.094(2) Uani 1 1 d .
H95 H -0.3377 0.0966 0.1713 0.113 Uiso 1 1 calc R
C96 C -0.3869(3) 0.1321(3) 0.1253(2) 0.116(3) Uani 1 1 d U
H96 H -0.4081 0.1071 0.1144 0.140 Uiso 1 1 calc R
C97 C -0.3967(3) 0.1757(4) 0.1096(2) 0.121(3) Uani 1 1 d U
H97 H -0.4268 0.1807 0.0897 0.145 Uiso 1 1 calc R
C98 C -0.3650(3) 0.2111(3) 0.1216(2) 0.111(3) Uani 1 1 d .
H98 H -0.3718 0.2399 0.1093 0.133 Uiso 1 1 calc R
C99 C -0.3219(2) 0.2055(2) 0.15237(16) 0.0814(17) Uani 1 1 d .
H99 H -0.2997 0.2306 0.1607 0.098 Uiso 1 1 calc R
C100 C -0.3102(3) 0.0398(3) 0.3431(2) 0.130(3) Uani 1 1 d .
H10A H -0.3337 0.0239 0.3219 0.196 Uiso 1 1 calc R
H10B H -0.3260 0.0678 0.3489 0.196 Uiso 1 1 calc R
H10C H -0.3014 0.0196 0.3653 0.196 Uiso 1 1 calc R
C101 C -0.16229(17) 0.26825(14) 0.30360(12) 0.0476(10) Uani 1 1 d .
C102 C -0.21390(19) 0.25368(16) 0.29247(14) 0.0582(12) Uani 1 1 d .
H102 H -0.2226 0.2245 0.2809 0.070 Uiso 1 1 calc R
C103 C -0.2517(2) 0.2820(2) 0.29843(16) 0.0694(14) Uani 1 1 d .
C104 C -0.2397(2) 0.32593(19) 0.31591(17) 0.0772(16) Uani 1 1 d .
H104 H -0.2656 0.3453 0.3192 0.093 Uiso 1 1 calc R
C105 C -0.1905(2) 0.33962(18) 0.32781(16) 0.0726(15) Uani 1 1 d .
H105 H -0.1829 0.3685 0.3400 0.087 Uiso 1 1 calc R
C106 C -0.14945(18) 0.31263(15) 0.32287(13) 0.0545(11) Uani 1 1 d .
C107 C -0.0981(2) 0.32962(16) 0.33579(15) 0.0636(14) Uani 1 1 d .
C108 C -0.0819(2) 0.36546(19) 0.36693(18) 0.0765(17) Uani 1 1 d .
C109 C -0.0428(2) 0.39629(19) 0.36517(19) 0.092(2) Uani 1 1 d U
H109 H -0.0296 0.3951 0.3443 0.110 Uiso 1 1 calc R
C110 C -0.0232(3) 0.4288(3) 0.3946(3) 0.120(2) Uani 1 1 d U
H110 H 0.0019 0.4504 0.3936 0.145 Uiso 1 1 calc R
C111 C -0.0436(4) 0.4269(3) 0.4253(3) 0.131(3) Uani 1 1 d U
H111 H -0.0310 0.4481 0.4452 0.157 Uiso 1 1 calc R
C112 C -0.0807(3) 0.3964(3) 0.4288(2) 0.128(3) Uani 1 1 d U
H112 H -0.0923 0.3960 0.4504 0.153 Uiso 1 1 calc R
C113 C -0.0999(3) 0.3659(2) 0.3980(2) 0.100(2) Uani 1 1 d U
H113 H -0.1260 0.3451 0.3987 0.120 Uiso 1 1 calc R
C114 C -0.3177(3) 0.2294(3) 0.2693(3) 0.140(3) Uani 1 1 d .
H11A H -0.3103 0.2296 0.2450 0.209 Uiso 1 1 calc R
H11B H -0.3540 0.2255 0.2650 0.209 Uiso 1 1 calc R
H11C H -0.2996 0.2041 0.2849 0.209 Uiso 1 1 calc R

loop_
_atom_site_aniso_label
_atom_site_aniso_U_11
_atom_site_aniso_U_22
_atom_site_aniso_U_33
_atom_site_aniso_U_23
_atom_site_aniso_U_13
_atom_site_aniso_U_12
Eu1 0.03797(12) 0.03500(10) 0.03596(11) -0.00426(8) 0.00601(9) 0.00215(8)
Eu2 0.04135(12) 0.03867(11) 0.03013(11) -0.00286(8) 0.00512(8) -0.00243(8)
Eu3 0.04035(12) 0.03518(10) 0.03379(11) 0.00284(8) 0.00493(8) -0.00387(8)
Eu4 0.03369(11) 0.03655(10) 0.03603(11) 0.00347(8) 0.00336(8) 0.00269(8)
Eu5 0.03327(14) 0.02975(12) 0.02843(14) 0.000 0.00359(11) 0.000
O1 0.0522(19) 0.0455(15) 0.0536(18) 0.0088(13) 0.0162(14) 0.0101(14)
O2 0.0485(19) 0.0576(18) 0.069(2) 0.0117(16) -0.0003(16) 0.0040(15)
O3 0.110(4) 0.084(3) 0.175(5) 0.057(3) 0.055(3) 0.000(3)
O4 0.110(3) 0.0437(16) 0.055(2) -0.0085(15) 0.026(2) 0.0151(18)
O5 0.0508(18) 0.0517(16) 0.0376(16) -0.0113(13) 0.0104(13) 0.0032(13)
O6 0.186(5) 0.179(5) 0.076(3) -0.010(3) 0.077(3) -0.015(4)
O7 0.054(2) 0.0562(18) 0.080(2) -0.0260(17) 0.0118(17) -0.0042(15)
O8 0.0456(18) 0.0521(16) 0.0459(17) -0.0090(13) 0.0101(14) -0.0078(13)
O9 0.047(2) 0.124(4) 0.124(4) -0.018(3) 0.000(2) -0.012(2)
O10 0.078(2) 0.082(2) 0.0332(17) 0.0037(16) 0.0023(16) -0.0260(19)
O11 0.0547(18) 0.0479(15) 0.0332(15) 0.0012(12) 0.0111(13) -0.0090(13)
O12 0.148(5) 0.173(5) 0.125(4) -0.005(3) 0.069(3) -0.094(4)
O13 0.077(2) 0.066(2) 0.0377(17) 0.0098(15) 0.0041(16) 0.0202(18)
O14 0.0526(18) 0.0434(15) 0.0478(17) 0.0058(13) 0.0109(14) 0.0049(13)
O15 0.123(4) 0.079(3) 0.098(3) -0.017(2) 0.022(3) 0.041(2)
O16 0.0443(17) 0.0550(16) 0.0378(16) 0.0118(13) 0.0050(13) 0.0103(13)
O17 0.065(2) 0.0437(15) 0.0463(18) 0.0048(13) 0.0074(15) 0.0145(14)
O18 0.091(3) 0.125(3) 0.040(2) -0.005(2) -0.0035(19) 0.015(3)
O19 0.0412(17) 0.0469(15) 0.0497(18) 0.0070(13) 0.0100(13) 0.0013(13)
O20 0.0417(18) 0.0687(19) 0.058(2) 0.0178(16) -0.0006(15) -0.0096(15)
O21 0.092(3) 0.109(3) 0.100(3) 0.048(3) 0.050(3) 0.008(2)
O22 0.0440(17) 0.0469(15) 0.0462(17) -0.0015(13) 0.0101(13) 0.0103(13)
O23 0.059(2) 0.0443(17) 0.104(3) -0.0176(18) 0.021(2) 0.0042(16)
O24 0.058(3) 0.102(3) 0.144(4) -0.020(3) 0.026(3) 0.007(2)
O25 0.0368(15) 0.0313(12) 0.0357(14) 0.0026(11) 0.0047(11) 0.0006(11)
O26 0.0361(15) 0.0348(12) 0.0342(14) 0.0009(11) 0.0049(11) -0.0025(11)
O27 0.0400(15) 0.0319(12) 0.0331(14) -0.0009(11) 0.0084(11) -0.0025(11)
O28 0.0387(15) 0.0354(13) 0.0318(14) -0.0035(11) 0.0060(11) -0.0001(11)
O29 0.0370(15) 0.0357(13) 0.0324(14) -0.0015(11) 0.0045(11) -0.0008(11)
C1 0.057(3) 0.046(2) 0.050(3) 0.003(2) 0.017(2) 0.008(2)
C2 0.065(3) 0.061(3) 0.081(4) 0.018(3) 0.030(3) 0.011(3)
C3 0.078(4) 0.070(3) 0.112(5) 0.032(3) 0.035(4) 0.004(3)
C4 0.100(5) 0.058(3) 0.111(5) 0.038(3) 0.033(4) 0.022(3)
C5 0.074(4) 0.059(3) 0.091(4) 0.021(3) 0.025(3) 0.023(3)
C6 0.057(3) 0.045(2) 0.051(3) 0.005(2) 0.010(2) 0.011(2)
C7 0.055(3) 0.047(2) 0.049(3) 0.000(2) 0.003(2) 0.006(2)
C8 0.053(3) 0.052(3) 0.065(3) -0.001(2) 0.004(2) 0.015(2)
C9 0.066(4) 0.067(3) 0.091(4) -0.007(3) 0.013(3) 0.017(3)
C10 0.081(4) 0.082(4) 0.138(6) -0.011(4) 0.035(4) 0.019(3)
C11 0.084(5) 0.092(4) 0.136(6) 0.005(4) -0.002(4) 0.026(4)
C12 0.098(5) 0.117(5) 0.099(5) 0.001(4) -0.017(4) 0.034(4)
C13 0.075(4) 0.094(4) 0.084(4) 0.006(3) -0.001(3) 0.030(3)
C14 0.114(7) 0.150(7) 0.226(10) 0.079(7) 0.067(7) -0.012(6)
C15 0.047(3) 0.056(2) 0.043(2) -0.016(2) 0.012(2) -0.005(2)
C16 0.077(4) 0.066(3) 0.045(3) -0.007(2) 0.020(3) 0.004(3)
C17 0.114(5) 0.090(4) 0.057(3) -0.010(3) 0.043(3) -0.006(4)
C18 0.116(6) 0.092(4) 0.078(4) -0.022(4) 0.061(4) -0.010(4)
C19 0.095(5) 0.063(3) 0.085(4) -0.020(3) 0.040(4) 0.007(3)
C20 0.060(3) 0.049(2) 0.055(3) -0.019(2) 0.022(2) 0.004(2)
C21 0.065(3) 0.044(2) 0.056(3) -0.018(2) 0.016(2) 0.009(2)
C22 0.082(4) 0.046(3) 0.075(4) -0.014(2) 0.026(3) 0.009(2)
C23 0.141(6) 0.059(3) 0.073(4) -0.020(3) 0.042(4) -0.010(3)
C24 0.174(8) 0.052(3) 0.120(6) -0.033(4) 0.053(6) -0.002(4)
C25 0.146(7) 0.045(3) 0.164(8) -0.014(4) 0.053(6) 0.013(4)
C26 0.122(6) 0.055(3) 0.121(6) 0.009(4) 0.024(5) 0.020(3)
C27 0.097(5) 0.060(3) 0.085(4) -0.007(3) 0.011(3) 0.015(3)
C28 0.290(14) 0.259(12) 0.159(9) 0.048(8) 0.125(9) 0.090(10)
C29 0.044(3) 0.047(2) 0.047(3) -0.0028(19) 0.009(2) -0.0104(19)
C30 0.052(3) 0.062(3) 0.062(3) -0.008(2) 0.010(2) -0.007(2)
C31 0.049(3) 0.082(4) 0.079(4) -0.003(3) 0.009(3) -0.010(3)
C32 0.054(4) 0.100(4) 0.084(4) -0.030(3) -0.009(3) -0.022(3)
C33 0.067(4) 0.081(4) 0.077(4) -0.032(3) 0.012(3) -0.020(3)
C34 0.051(3) 0.057(3) 0.052(3) -0.013(2) 0.007(2) -0.011(2)
C35 0.063(3) 0.050(2) 0.055(3) -0.013(2) 0.004(2) -0.006(2)
C36 0.071(4) 0.073(3) 0.077(4) -0.039(3) 0.003(3) -0.003(3)
C37 0.090(5) 0.142(5) 0.103(5) -0.063(4) 0.024(4) 0.001(4)
C38 0.137(7) 0.201(7) 0.168(7) -0.073(6) 0.064(5) 0.022(6)
C39 0.158(7) 0.148(6) 0.160(7) -0.065(6) 0.017(5) 0.037(6)
C40 0.163(7) 0.093(4) 0.169(7) -0.049(5) 0.009(5) 0.000(5)
C41 0.117(5) 0.072(3) 0.132(5) -0.041(3) 0.009(4) -0.003(3)
C42 0.067(5) 0.159(8) 0.205(10) -0.061(7) 0.033(5) 0.009(5)
C43 0.062(3) 0.054(2) 0.038(2) 0.001(2) 0.019(2) -0.004(2)
C44 0.072(4) 0.095(4) 0.052(3) -0.003(3) 0.022(3) -0.030(3)
C45 0.104(5) 0.126(6) 0.082(5) 0.001(4) 0.043(4) -0.047(4)
C46 0.133(7) 0.159(7) 0.064(4) -0.007(4) 0.054(4) -0.068(5)
C47 0.094(5) 0.122(5) 0.045(3) -0.002(3) 0.024(3) -0.028(4)
C48 0.068(3) 0.069(3) 0.036(2) -0.001(2) 0.018(2) -0.009(3)
C49 0.072(3) 0.065(3) 0.031(2) 0.001(2) 0.010(2) -0.003(2)
C50 0.067(3) 0.068(3) 0.033(2) 0.001(2) 0.011(2) -0.004(2)
C51 0.088(4) 0.102(4) 0.048(3) 0.015(3) 0.010(3) -0.007(3)
C52 0.100(5) 0.131(5) 0.060(4) 0.024(4) 0.013(3) 0.020(4)
C53 0.097(5) 0.141(5) 0.048(3) -0.012(4) 0.006(3) 0.007(4)
C54 0.084(4) 0.097(4) 0.071(4) -0.025(3) 0.001(3) -0.008(3)
C55 0.074(4) 0.078(3) 0.053(3) -0.009(3) 0.001(3) 0.000(3)
C56 0.227(12) 0.290(12) 0.199(10) -0.004(9) 0.120(9) -0.142(10)
C57 0.043(2) 0.041(2) 0.053(3) 0.004(2) 0.008(2) -0.0001(19)
C58 0.058(3) 0.053(3) 0.064(3) 0.004(2) 0.010(2) 0.011(2)
C59 0.066(4) 0.066(3) 0.086(4) -0.006(3) 0.016(3) 0.011(3)
C60 0.094(5) 0.056(3) 0.081(4) 0.015(3) 0.018(3) 0.019(3)
C61 0.067(3) 0.055(3) 0.065(3) 0.011(3) -0.001(3) 0.005(2)
C62 0.047(3) 0.044(2) 0.049(3) 0.008(2) 0.004(2) -0.0020(19)
C63 0.052(3) 0.051(2) 0.054(3) 0.013(2) 0.003(2) -0.005(2)
C64 0.073(4) 0.054(3) 0.046(3) 0.014(2) -0.001(3) 0.002(2)
C65 0.076(4) 0.092(4) 0.072(4) 0.014(3) -0.003(3) -0.002(3)
C66 0.093(5) 0.111(5) 0.085(5) 0.008(4) -0.020(4) 0.004(4)
C67 0.133(6) 0.097(4) 0.071(4) 0.016(4) -0.017(4) 0.018(4)
C68 0.147(6) 0.109(5) 0.067(4) 0.011(4) 0.024(4) 0.018(4)
C69 0.103(5) 0.084(4) 0.058(4) 0.014(3) 0.010(3) 0.009(3)
C70 0.169(9) 0.136(7) 0.095(6) -0.032(5) 0.031(5) 0.070(6)
C72 0.054(3) 0.066(3) 0.044(3) 0.006(2) 0.009(2) 0.012(2)
C73 0.063(3) 0.074(3) 0.045(3) -0.001(2) 0.007(2) 0.001(3)
C74 0.055(3) 0.091(4) 0.052(3) 0.012(3) -0.009(2) 0.015(3)
C75 0.050(3) 0.068(3) 0.069(4) 0.015(3) 0.005(2) 0.017(2)
C76 0.045(3) 0.047(2) 0.047(3) 0.0153(19) 0.008(2) 0.0063(19)
C77 0.040(2) 0.050(2) 0.042(2) 0.0130(19) 0.0050(19) 0.0004(19)
C78 0.045(3) 0.043(2) 0.057(3) 0.012(2) 0.010(2) 0.0005(19)
C79 0.052(3) 0.049(2) 0.061(3) 0.007(2) 0.007(2) 0.012(2)
C80 0.087(4) 0.049(3) 0.085(4) 0.015(3) 0.032(3) 0.019(3)
C81 0.111(5) 0.067(3) 0.106(5) 0.000(3) 0.045(4) 0.026(3)
C82 0.116(6) 0.050(3) 0.142(7) 0.017(4) 0.040(5) 0.032(3)
C83 0.120(6) 0.057(3) 0.110(6) 0.023(3) 0.031(5) 0.028(3)
C84 0.086(4) 0.052(3) 0.082(4) 0.017(3) 0.016(3) 0.007(3)
C86 0.149(8) 0.174(7) 0.044(4) -0.015(4) 0.020(4) 0.037(6)
C87 0.043(3) 0.049(2) 0.056(3) 0.004(2) 0.019(2) 0.004(2)
C88 0.052(3) 0.068(3) 0.057(3) 0.016(2) 0.012(2) 0.005(2)
C89 0.068(4) 0.066(3) 0.072(4) 0.021(3) 0.029(3) 0.003(3)
C90 0.056(3) 0.081(4) 0.095(4) 0.018(3) 0.038(3) -0.004(3)
C91 0.042(3) 0.080(3) 0.080(4) 0.020(3) 0.011(3) 0.000(2)
C92 0.041(3) 0.061(3) 0.053(3) 0.006(2) 0.007(2) -0.004(2)
C93 0.038(2) 0.056(3) 0.056(3) 0.004(2) 0.002(2) -0.003(2)
C94 0.042(3) 0.083(3) 0.054(3) 0.013(3) 0.005(2) -0.009(2)
C95 0.072(4) 0.118(5) 0.076(4) -0.001(4) -0.003(3) -0.031(4)
C96 0.074(4) 0.148(6) 0.108(5) -0.018(5) -0.003(4) -0.036(4)
C97 0.079(5) 0.175(7) 0.090(5) 0.027(5) -0.004(4) 0.007(5)
C98 0.076(5) 0.144(6) 0.095(5) 0.060(5) -0.002(4) -0.008(4)
C99 0.062(4) 0.098(4) 0.072(4) 0.035(3) 0.000(3) 0.000(3)
C100 0.125(7) 0.138(6) 0.156(8) 0.053(6) 0.086(6) 0.023(5)
C101 0.050(3) 0.049(2) 0.043(2) 0.0029(19) 0.014(2) 0.014(2)
C102 0.050(3) 0.056(3) 0.067(3) -0.001(2) 0.015(2) 0.010(2)
C103 0.051(3) 0.078(3) 0.082(4) 0.002(3) 0.023(3) 0.011(3)
C104 0.059(4) 0.077(4) 0.099(4) -0.008(3) 0.028(3) 0.029(3)
C105 0.074(4) 0.069(3) 0.073(4) -0.017(3) 0.018(3) 0.025(3)
C106 0.051(3) 0.056(3) 0.056(3) -0.005(2) 0.016(2) 0.016(2)
C107 0.065(3) 0.045(2) 0.073(3) -0.006(2) 0.007(3) 0.020(2)
C108 0.065(4) 0.064(3) 0.084(4) -0.019(3) -0.003(3) 0.021(3)
C109 0.078(4) 0.069(3) 0.106(4) -0.037(3) -0.007(3) 0.019(3)
C110 0.089(5) 0.103(4) 0.142(6) -0.048(4) -0.009(4) 0.008(4)
C111 0.121(6) 0.126(5) 0.115(5) -0.050(5) -0.010(4) 0.026(4)
C112 0.119(6) 0.141(6) 0.108(5) -0.038(4) 0.010(4) 0.033(4)
C113 0.098(5) 0.106(4) 0.085(4) -0.030(4) 0.010(4) 0.026(4)
C114 0.062(5) 0.137(7) 0.218(10) -0.018(7) 0.039(5) 0.007(5)

loop_
_atom_type_symbol
_atom_type_description
_atom_type_scat_dispersion_real
_atom_type_scat_dispersion_imag
_atom_type_scat_source
C C 0.0033 0.0016 'International Tables Vol C Tables 4.2.6.8 and 6.1.1.4'
H H 0.0000 0.0000 'International Tables Vol C Tables 4.2.6.8 and 6.1.1.4'
Eu Eu -0.1578 3.6682 'International Tables Vol C Tables 4.2.6.8 and 6.1.1.4'
O O 0.0106 0.0060 'International Tables Vol C Tables 4.2.6.8 and 6.1.1.4'

loop_
_geom_angle_atom_site_label_1
_geom_angle_atom_site_label_2
_geom_angle_atom_site_label_3
_geom_angle
_geom_angle_site_symmetry_1
_geom_angle_site_symmetry_3
Eu2 Eu1 Eu4 90.350(6) . 2
Eu2 Eu1 Eu5 60.908(5) . .
Eu4 Eu1 Eu5 61.096(5) 2 .
O1 Eu1 Eu2 116.13(7) . .
O1 Eu1 Eu4 117.49(7) . 2
O1 Eu1 Eu5 83.23(7) . .
O1 Eu1 O2 71.39(11) . .
O1 Eu1 O4 79.91(11) . .
O1 Eu1 O5 133.46(10) . .
O1 Eu1 O19 136.00(10) . 2
O1 Eu1 O25 80.06(9) . 2
O1 Eu1 O28 79.04(9) . .
O1 Eu1 O29 134.40(9) . .
O2 Eu1 Eu2 169.40(9) . .
O2 Eu1 Eu4 92.42(8) . 2
O2 Eu1 Eu5 129.07(9) . .
O2 Eu1 O4 75.67(12) . .
O2 Eu1 O5 128.18(11) . .
O2 Eu1 O19 72.44(10) . 2
O2 Eu1 O29 134.61(9) . .
O4 Eu1 Eu2 97.78(8) . .
O4 Eu1 Eu4 155.03(9) . 2
O4 Eu1 Eu5 142.75(9) . .
O4 Eu1 O5 68.63(10) . .
O4 Eu1 O19 114.09(11) . 2
O4 Eu1 O29 135.34(9) . .
O5 Eu1 Eu2 41.28(7) . .
O5 Eu1 Eu4 104.46(6) . 2
O5 Eu1 Eu5 101.45(7) . .
O5 Eu1 O19 89.07(10) . 2
O5 Eu1 O29 66.72(8) . .
O19 Eu1 Eu2 103.48(6) 2 .
O19 Eu1 Eu4 40.94(6) 2 2
O19 Eu1 Eu5 101.10(6) 2 .
O19 Eu1 O29 64.71(8) 2 .
O25 Eu1 Eu2 97.21(6) 2 .
O25 Eu1 Eu4 39.21(6) 2 2
O25 Eu1 Eu5 40.01(6) 2 .
O25 Eu1 O2 91.38(10) 2 .
O25 Eu1 O4 158.80(10) 2 .
O25 Eu1 O5 131.61(9) 2 .
O25 Eu1 O19 76.60(9) 2 2
O25 Eu1 O28 78.79(8) 2 .
O25 Eu1 O29 65.35(8) 2 .
O28 Eu1 Eu2 39.14(6) . .
O28 Eu1 Eu4 97.16(6) . 2
O28 Eu1 Eu5 39.76(6) . .
O28 Eu1 O2 150.06(10) . .
O28 Eu1 O4 104.05(11) . .
O28 Eu1 O5 76.55(9) . .
O28 Eu1 O19 130.68(9) . 2
O28 Eu1 O29 66.26(8) . .
O29 Eu1 Eu2 46.07(5) . .
O29 Eu1 Eu4 44.65(5) . 2
O29 Eu1 Eu5 51.17(6) . .
Eu1 Eu2 Eu3 89.526(6) . .
Eu1 Eu2 Eu5 60.778(5) . .
Eu3 Eu2 Eu5 60.143(5) . .
O5 Eu2 Eu1 40.54(6) . .
O5 Eu2 Eu3 104.00(6) . .
O5 Eu2 Eu5 100.59(6) . .
O5 Eu2 O29 65.74(8) . .
O7 Eu2 Eu1 92.14(8) . .
O7 Eu2 Eu3 170.04(9) . .
O7 Eu2 Eu5 128.84(9) . .
O7 Eu2 O5 71.44(10) . .
O7 Eu2 O10 75.06(12) . .
O7 Eu2 O11 129.03(11) . .
O7 Eu2 O29 135.00(9) . .
O8 Eu2 Eu1 118.57(7) . .
O8 Eu2 Eu3 116.08(7) . .
O8 Eu2 Eu5 84.25(7) . .
O8 Eu2 O5 135.51(10) . .
O8 Eu2 O7 71.53(11) . .
O8 Eu2 O10 81.67(11) . .
O8 Eu2 O11 133.33(10) . .
O8 Eu2 O27 79.36(9) . .
O8 Eu2 O28 81.21(9) . .
O8 Eu2 O29 135.26(9) . .
O10 Eu2 Eu1 151.76(9) . .
O10 Eu2 Eu3 99.09(8) . .
O10 Eu2 Eu5 145.82(9) . .
O10 Eu2 O5 111.27(11) . .
O10 Eu2 O11 68.55(10) . .
O10 Eu2 O29 133.31(9) . .
O11 Eu2 Eu1 103.39(7) . .
O11 Eu2 Eu3 41.18(6) . .
O11 Eu2 Eu5 100.50(6) . .
O11 Eu2 O5 89.68(10) . .
O11 Eu2 O29 64.90(8) . .
O27 Eu2 Eu1 96.70(6) . .
O27 Eu2 Eu3 38.82(6) . .
O27 Eu2 Eu5 39.59(6) . .
O27 Eu2 O5 130.65(9) . .
O27 Eu2 O7 150.29(10) . .
O27 Eu2 O10 106.88(11) . .
O27 Eu2 O11 76.22(9) . .
O27 Eu2 O28 78.25(8) . .
O27 Eu2 O29 65.45(8) . .
O28 Eu2 Eu1 39.20(6) . .
O28 Eu2 Eu3 96.12(6) . .
O28 Eu2 Eu5 39.65(6) . .
O28 Eu2 O5 75.90(9) . .
O28 Eu2 O7 91.35(10) . .
O28 Eu2 O10 160.84(10) . .
O28 Eu2 O11 130.28(9) . .
O28 Eu2 O29 65.80(8) . .
O29 Eu2 Eu1 45.39(5) . .
O29 Eu2 Eu3 44.57(5) . .
O29 Eu2 Eu5 51.04(6) . .
Eu2 Eu3 Eu5 61.189(5) . .
Eu4 Eu3 Eu2 90.498(6) 2 .
Eu4 Eu3 Eu5 61.532(5) 2 .
O11 Eu3 Eu2 40.64(6) . .
O11 Eu3 Eu4 103.59(7) . 2
O11 Eu3 Eu5 101.01(6) . .
O11 Eu3 O22 89.36(10) . 2
O11 Eu3 O29 65.58(8) . .
O13 Eu3 Eu2 91.76(8) . .
O13 Eu3 Eu4 169.96(9) . 2
O13 Eu3 Eu5 127.80(9) . .
O13 Eu3 O11 72.23(10) . .
O13 Eu3 O22 126.88(11) . 2
O13 Eu3 O23 75.00(12) . 2
O13 Eu3 O29 135.38(9) . .
O14 Eu3 Eu2 116.86(7) . .
O14 Eu3 Eu4 115.49(7) . 2
O14 Eu3 Eu5 81.71(7) . .
O14 Eu3 O11 135.97(10) . .
O14 Eu3 O13 71.98(11) . .
O14 Eu3 O22 133.11(10) . 2
O14 Eu3 O23 78.17(11) . 2
O14 Eu3 O26 78.59(9) . .
O14 Eu3 O27 79.38(9) . .
O14 Eu3 O29 133.46(9) . .
O22 Eu3 Eu2 105.86(6) 2 .
O22 Eu3 Eu4 43.21(6) 2 2
O22 Eu3 Eu5 104.13(6) 2 .
O22 Eu3 O29 67.60(8) 2 .
O23 Eu3 Eu2 156.31(9) 2 .
O23 Eu3 Eu4 99.41(8) 2 2
O23 Eu3 Eu5 142.18(9) 2 .
O23 Eu3 O11 115.73(11) 2 .
O23 Eu3 O22 69.22(10) 2 2
O23 Eu3 O29 136.79(10) 2 .
O26 Eu3 Eu2 97.55(6) . .
O26 Eu3 Eu4 38.67(6) . 2
O26 Eu3 Eu5 40.53(6) . .
O26 Eu3 O11 130.64(9) . .
O26 Eu3 O13 150.22(10) . .
O26 Eu3 O22 77.50(9) . 2
O26 Eu3 O23 103.64(11) . 2
O26 Eu3 O27 80.07(8) . .
O26 Eu3 O29 65.40(8) . .
O27 Eu3 Eu2 38.94(6) . .
O27 Eu3 Eu4 97.88(6) . 2
O27 Eu3 Eu5 40.32(6) . .
O27 Eu3 O11 75.82(9) . .
O27 Eu3 O13 90.00(10) . .
O27 Eu3 O22 134.02(9) . 2
O27 Eu3 O23 155.96(10) . 2
O27 Eu3 O29 66.62(8) . .
O29 Eu3 Eu2 46.02(5) . .
O29 Eu3 Eu4 44.85(5) . 2
O29 Eu3 Eu5 51.78(6) . .
Eu1 Eu4 Eu5 60.604(6) 2 .
Eu3 Eu4 Eu1 89.619(6) 2 2
Eu3 Eu4 Eu5 60.118(5) 2 .
O16 Eu4 Eu1 112.23(7) . 2
O16 Eu4 Eu3 119.58(7) . 2
O16 Eu4 Eu5 82.32(7) . .
O16 Eu4 O17 70.76(10) . .
O16 Eu4 O19 130.68(10) . .
O16 Eu4 O20 81.32(11) . .
O16 Eu4 O22 138.35(9) . .
O16 Eu4 O25 76.12(9) . .
O16 Eu4 O26 81.89(9) . 2
O16 Eu4 O29 133.05(9) . 2
O17 Eu4 Eu1 173.44(8) . 2
O17 Eu4 Eu3 93.85(7) . 2
O17 Eu4 Eu5 125.95(8) . .
O17 Eu4 O19 131.95(10) . .
O17 Eu4 O20 75.55(10) . .
O17 Eu4 O22 74.05(9) . .
O17 Eu4 O29 137.10(9) . 2
O19 Eu4 Eu1 41.59(7) . 2
O19 Eu4 Eu3 103.51(6) . 2
O19 Eu4 Eu5 101.26(7) . .
O19 Eu4 O22 89.73(10) . .
O19 Eu4 O29 65.62(8) . 2
O20 Eu4 Eu1 98.89(7) . 2
O20 Eu4 Eu3 152.51(8) . 2
O20 Eu4 Eu5 145.87(8) . .
O20 Eu4 O19 68.50(9) . .
O20 Eu4 O22 110.71(11) . .
O20 Eu4 O29 134.01(9) . 2
O22 Eu4 Eu1 105.21(6) . 2
O22 Eu4 Eu3 41.87(7) . 2
O22 Eu4 Eu5 101.41(6) . .
O22 Eu4 O29 66.63(8) . 2
O25 Eu4 Eu1 38.53(6) . 2
O25 Eu4 Eu3 96.14(6) . 2
O25 Eu4 Eu5 39.84(6) . .
O25 Eu4 O17 146.07(10) . .
O25 Eu4 O19 76.58(9) . .
O25 Eu4 O20 106.82(10) . .
O25 Eu4 O22 131.58(8) . .
O25 Eu4 O29 65.40(8) . 2
O26 Eu4 Eu1 96.47(6) 2 2
O26 Eu4 Eu3 38.72(6) 2 2
O26 Eu4 Eu5 39.49(6) 2 .
O26 Eu4 O17 89.70(10) 2 .
O26 Eu4 O19 130.63(9) 2 .
O26 Eu4 O20 160.57(9) 2 .
O26 Eu4 O22 76.31(9) 2 .
O26 Eu4 O25 78.42(8) 2 .
O26 Eu4 O29 65.36(8) 2 2
O29 Eu4 Eu1 45.32(5) 2 2
O29 Eu4 Eu3 44.75(5) 2 2
O29 Eu4 Eu5 50.93(6) 2 .
Eu3 Eu5 Eu3 101.198(8) 2 .
O25 Eu5 Eu3 108.64(6) 2 2
O25 Eu5 Eu3 92.69(6) . 2
O25 Eu5 Eu3 92.68(6) 2 .
O25 Eu5 Eu3 108.64(6) . .
O25 Eu5 O25 146.45(11) 2 .
O25 Eu5 O29 122.15(7) . .
O25 Eu5 O29 122.15(7) 2 2
O25 Eu5 O29 58.64(7) . 2
O25 Eu5 O29 58.64(7) 2 .
O26 Eu5 Eu3 38.09(6) 2 2
O26 Eu5 Eu3 38.09(6) . .
O26 Eu5 Eu3 76.24(6) 2 .
O26 Eu5 Eu3 76.24(6) . 2
O26 Eu5 O25 74.15(8) . 2
O26 Eu5 O25 137.65(7) 2 2
O26 Eu5 O25 137.65(7) . .
O26 Eu5 O25 74.16(8) 2 .
O26 Eu5 O26 72.33(12) 2 .
O26 Eu5 O29 119.56(7) . 2
O26 Eu5 O29 58.27(7) 2 2
O26 Eu5 O29 58.26(7) . .
O26 Eu5 O29 119.56(7) 2 .
O27 Eu5 Eu3 114.55(6) 2 .
O27 Eu5 Eu3 38.26(6) . .
O27 Eu5 Eu3 38.26(6) 2 2
O27 Eu5 Eu3 114.55(6) . 2
O27 Eu5 O25 118.18(9) . 2
O27 Eu5 O25 72.30(8) 2 2
O27 Eu5 O25 118.18(9) 2 .
O27 Eu5 O25 72.30(8) . .
O27 Eu5 O26 77.17(8) . 2
O27 Eu5 O26 75.63(8) 2 2
O27 Eu5 O26 75.63(8) . .
O27 Eu5 O26 77.17(8) 2 .
O27 Eu5 O27 146.14(11) . 2
O27 Eu5 O28 74.55(8) . .
O27 Eu5 O28 137.22(8) 2 .
O27 Eu5 O28 74.55(8) 2 2
O27 Eu5 O28 137.22(8) . 2
O27 Eu5 O29 59.56(8) 2 2
O27 Eu5 O29 119.66(8) . 2
O27 Eu5 O29 59.56(8) . .
O27 Eu5 O29 119.66(8) 2 .
O28 Eu5 Eu3 165.22(6) . 2
O28 Eu5 Eu3 165.23(6) 2 .
O28 Eu5 Eu3 92.99(6) . .
O28 Eu5 Eu3 92.99(6) 2 2
O28 Eu5 O25 78.75(8) 2 2
O28 Eu5 O25 74.44(8) . 2
O28 Eu5 O25 78.74(8) . .
O28 Eu5 O25 74.44(8) 2 .
O28 Eu5 O26 145.53(8) 2 .
O28 Eu5 O26 118.15(9) . .
O28 Eu5 O26 118.15(9) 2 2
O28 Eu5 O26 145.53(8) . 2
O28 Eu5 O28 73.21(12) . 2
O28 Eu5 O29 59.89(7) 2 2
O28 Eu5 O29 122.29(7) 2 .
O28 Eu5 O29 59.89(7) . .
O28 Eu5 O29 122.29(8) . 2
O29 Eu5 Eu3 134.40(4) . 2
O29 Eu5 Eu3 43.50(4) . .
O29 Eu5 Eu3 134.40(4) 2 .
O29 Eu5 Eu3 43.50(4) 2 2
O29 Eu5 O29 177.68(9) 2 .
C1 O1 Eu1 131.3(3) . .
C7 O2 Eu1 135.4(3) . .
C3 O3 C14 119.3(5) . .
C21 O4 Eu1 139.9(3) . .
Eu1 O5 Eu2 98.18(10) . .
C15 O5 Eu1 132.8(3) . .
C15 O5 Eu2 127.9(3) . .
C28 O6 C17 118.9(7) . .
C35 O7 Eu2 135.9(3) . .
C29 O8 Eu2 133.8(3) . .
C31 O9 C42 118.4(5) . .
C49 O10 Eu2 141.0(3) . .
Eu2 O11 Eu3 98.17(10) . .
C43 O11 Eu2 134.6(2) . .
C43 O11 Eu3 126.0(2) . .
C45 O12 C56 120.9(7) . .
C63 O13 Eu3 134.9(3) . .
C57 O14 Eu3 132.1(3) . .
C59 O15 C70 116.4(5) . .
C77 O16 Eu4 129.6(3) . .
C78 O17 Eu4 134.7(3) . .
C73 O18 C86 117.1(4) . .
Eu4 O19 Eu1 97.46(10) . 2
C87 O19 Eu1 124.9(2) . 2
C87 O19 Eu4 135.4(2) . .
C93 O20 Eu4 140.7(3) . .
C89 O21 C100 121.6(5) . .
Eu3 O22 Eu4 94.92(10) 2 .
C101 O22 Eu3 134.9(3) . 2
C101 O22 Eu4 124.7(2) . .
C107 O23 Eu3 130.6(3) . 2
C103 O24 C114 117.8(5) . .
Eu1 O25 Eu4 102.25(10) 2 .
Eu1 O25 Eu5 102.58(9) 2 .
Eu4 O25 Eu5 102.25(9) . .
Eu3 O26 Eu5 101.37(9) . .
Eu4 O26 Eu3 102.62(10) 2 .
Eu4 O26 Eu5 103.41(9) 2 .
Eu2 O27 Eu5 102.70(9) . .
Eu3 O27 Eu2 102.24(10) . .
Eu3 O27 Eu5 101.42(9) . .
Eu1 O28 Eu5 102.31(9) . .
Eu2 O28 Eu1 101.67(10) . .
Eu2 O28 Eu5 102.58(9) . .
Eu1 O29 Eu2 88.54(7) . .
Eu1 O29 Eu5 85.06(7) . .
Eu2 O29 Eu5 84.66(7) . .
Eu3 O29 Eu1 169.72(11) . .
Eu3 O29 Eu2 89.41(7) . .
Eu3 O29 Eu4 90.39(7) . 2
Eu3 O29 Eu5 84.72(7) . .
Eu4 O29 Eu1 90.03(7) 2 .
Eu4 O29 Eu2 170.75(11) 2 .
Eu4 O29 Eu5 86.11(7) 2 .
O1 C1 C2 118.2(4) . .
O1 C1 C6 123.6(4) . .
C2 C1 C6 118.2(4) . .
C1 C2 H2 119.2 . .
C3 C2 C1 121.5(5) . .
C3 C2 H2 119.2 . .
O3 C3 C4 114.5(5) . .
C2 C3 O3 124.3(6) . .
C2 C3 C4 121.1(5) . .
C3 C4 H4 120.6 . .
C5 C4 C3 118.7(5) . .
C5 C4 H4 120.6 . .
C4 C5 H5 118.9 . .
C4 C5 C6 122.1(5) . .
C6 C5 H5 118.9 . .
C5 C6 C1 118.0(4) . .
C5 C6 C7 119.8(4) . .
C7 C6 C1 122.1(4) . .
O2 C7 C6 123.5(4) . .
O2 C7 C8 115.3(4) . .
C6 C7 C8 121.1(4) . .
C9 C8 C7 118.0(5) . .
C13 C8 C7 124.5(5) . .
C13 C8 C9 117.4(5) . .
C8 C9 H9 119.0 . .
C8 C9 C10 122.0(6) . .
C10 C9 H9 119.0 . .
C9 C10 H10 121.1 . .
C11 C10 C9 117.8(7) . .
C11 C10 H10 121.1 . .
C10 C11 H11 119.3 . .
C12 C11 C10 121.5(8) . .
C12 C11 H11 119.3 . .
C11 C12 H12 120.2 . .
C11 C12 C13 119.6(8) . .
C13 C12 H12 120.2 . .
C8 C13 C12 121.8(7) . .
C8 C13 H13 119.1 . .
C12 C13 H13 119.1 . .
O3 C14 H14A 109.5 . .
O3 C14 H14B 109.5 . .
O3 C14 H14C 109.5 . .
H14A C14 H14B 109.5 . .
H14A C14 H14C 109.5 . .
H14B C14 H14C 109.5 . .
O5 C15 C16 119.0(4) . .
O5 C15 C20 121.4(4) . .
C16 C15 C20 119.6(4) . .
C15 C16 H16 118.8 . .
C15 C16 C17 122.5(5) . .
C17 C16 H16 118.8 . .
O6 C17 C16 115.8(6) . .
O6 C17 C18 124.9(5) . .
C16 C17 C18 119.3(5) . .
C17 C18 H18 120.9 . .
C19 C18 C17 118.1(5) . .
C19 C18 H18 120.9 . .
C18 C19 H19 117.7 . .
C18 C19 C20 124.6(5) . .
C20 C19 H19 117.7 . .
C19 C20 C15 115.5(5) . .
C19 C20 C21 121.5(4) . .
C21 C20 C15 123.0(4) . .
O4 C21 C20 122.2(4) . .
O4 C21 C22 115.3(4) . .
C20 C21 C22 122.4(4) . .
C23 C22 C21 122.9(5) . .
C27 C22 C21 119.0(5) . .
C27 C22 C23 118.0(5) . .
C22 C23 H23 120.3 . .
C24 C23 C22 119.4(6) . .
C24 C23 H23 120.3 . .
C23 C24 H24 119.8 . .
C25 C24 C23 120.3(6) . .
C25 C24 H24 119.8 . .
C24 C25 H25 119.1 . .
C24 C25 C26 121.7(6) . .
C26 C25 H25 119.1 . .
C25 C26 H26 120.6 . .
C25 C26 C27 118.9(7) . .
C27 C26 H26 120.6 . .
C22 C27 H27 119.2 . .
C26 C27 C22 121.5(6) . .
C26 C27 H27 119.2 . .
O6 C28 H28A 109.5 . .
O6 C28 H28B 109.5 . .
O6 C28 H28C 109.5 . .
H28A C28 H28B 109.5 . .
H28A C28 H28C 109.5 . .
H28B C28 H28C 109.5 . .
O8 C29 C30 117.9(4) . .
O8 C29 C34 123.4(4) . .
C30 C29 C34 118.7(4) . .
C29 C30 H30 120.0 . .
C31 C30 C29 120.1(5) . .
C31 C30 H30 120.0 . .
O9 C31 C30 123.4(5) . .
O9 C31 C32 115.0(5) . .
C30 C31 C32 121.6(5) . .
C31 C32 H32 120.7 . .
C33 C32 C31 118.6(5) . .
C33 C32 H32 120.7 . .
C32 C33 H33 118.6 . .
C32 C33 C34 122.7(5) . .
C34 C33 H33 118.6 . .
C29 C34 C33 118.1(5) . .
C29 C34 C35 122.6(4) . .
C35 C34 C33 119.2(4) . .
O7 C35 C34 123.5(4) . .
O7 C35 C36 114.2(5) . .
C34 C35 C36 122.2(4) . .
C37 C36 C35 119.9(6) . .
C37 C36 C41 119.1(6) . .
C41 C36 C35 120.8(6) . .
C36 C37 H37 119.2 . .
C36 C37 C38 121.7(8) . .
C38 C37 H37 119.2 . .
C37 C38 H38 121.9 . .
C39 C38 C37 116.1(10) . .
C39 C38 H38 121.9 . .
C38 C39 H39 117.4 . .
C40 C39 C38 125.3(11) . .
C40 C39 H39 117.4 . .
C39 C40 H40 121.2 . .
C39 C40 C41 117.7(10) . .
C41 C40 H40 121.2 . .
C36 C41 C40 119.1(8) . .
C36 C41 H41 120.5 . .
C40 C41 H41 120.5 . .
O9 C42 H42A 109.5 . .
O9 C42 H42B 109.5 . .
O9 C42 H42C 109.5 . .
H42A C42 H42B 109.5 . .
H42A C42 H42C 109.5 . .
H42B C42 H42C 109.5 . .
O11 C43 C44 118.7(4) . .
O11 C43 C48 122.1(4) . .
C44 C43 C48 119.2(4) . .
C43 C44 H44 119.0 . .
C45 C44 C43 121.9(5) . .
C45 C44 H44 119.0 . .
O12 C45 C44 116.2(6) . .
O12 C45 C46 124.2(6) . .
C44 C45 C46 119.6(6) . .
C45 C46 H46 120.1 . .
C47 C46 C45 119.7(5) . .
C47 C46 H46 120.1 . .
C46 C47 H47 118.6 . .
C46 C47 C48 122.8(5) . .
C48 C47 H47 118.6 . .
C43 C48 C49 122.5(4) . .
C47 C48 C43 116.8(5) . .
C47 C48 C49 120.7(4) . .
O10 C49 C48 122.8(4) . .
O10 C49 C50 115.5(4) . .
C48 C49 C50 121.7(4) . .
C51 C50 C49 124.3(5) . .
C51 C50 C55 118.3(5) . .
C55 C50 C49 117.3(4) . .
C50 C51 H51 119.1 . .
C50 C51 C52 121.8(6) . .
C52 C51 H51 119.1 . .
C51 C52 H52 120.4 . .
C53 C52 C51 119.2(6) . .
C53 C52 H52 120.4 . .
C52 C53 H53 119.5 . .
C52 C53 C54 121.0(6) . .
C54 C53 H53 119.5 . .
C53 C54 H54 120.2 . .
C53 C54 C55 119.5(6) . .
C55 C54 H54 120.2 . .
C50 C55 C54 120.0(5) . .
C50 C55 H55 120.0 . .
C54 C55 H55 120.0 . .
O12 C56 H56A 109.5 . .
O12 C56 H56B 109.5 . .
O12 C56 H56C 109.5 . .
H56A C56 H56B 109.5 . .
H56A C56 H56C 109.5 . .
H56B C56 H56C 109.5 . .
O14 C57 C58 117.8(4) . .
O14 C57 C62 123.1(4) . .
C58 C57 C62 119.1(4) . .
C57 C58 H58 119.7 . .
C59 C58 C57 120.6(5) . .
C59 C58 H58 119.7 . .
O15 C59 C60 115.0(5) . .
C58 C59 O15 124.0(5) . .
C58 C59 C60 121.0(5) . .
C59 C60 H60 120.4 . .
C61 C60 C59 119.2(5) . .
C61 C60 H60 120.4 . .
C60 C61 H61 119.0 . .
C60 C61 C62 121.9(5) . .
C62 C61 H61 119.0 . .
C57 C62 C63 122.0(4) . .
C61 C62 C57 118.1(4) . .
C61 C62 C63 119.8(4) . .
O13 C63 C62 124.2(4) . .
O13 C63 C64 115.0(4) . .
C62 C63 C64 120.8(4) . .
C65 C64 C63 121.8(5) . .
C69 C64 C63 118.9(5) . .
C69 C64 C65 119.1(5) . .
C64 C65 H65 119.9 . .
C64 C65 C66 120.3(7) . .
C66 C65 H65 119.9 . .
C65 C66 H66 120.3 . .
C67 C66 C65 119.3(7) . .
C67 C66 H66 120.3 . .
C66 C67 H67 118.5 . .
C66 C67 C68 123.0(7) . .
C68 C67 H67 118.5 . .
C67 C68 H68 121.2 . .
C67 C68 C69 117.5(8) . .
C69 C68 H68 121.2 . .
C64 C69 C68 120.6(7) . .
C64 C69 H69 119.7 . .
C68 C69 H69 119.7 . .
O15 C70 H70A 109.5 . .
O15 C70 H70B 109.5 . .
O15 C70 H70C 109.5 . .
H70A C70 H70B 109.5 . .
H70A C70 H70C 109.5 . .
H70B C70 H70C 109.5 . .
C73 C72 H72 119.1 . .
C73 C72 C77 121.8(4) . .
C77 C72 H72 119.1 . .
O18 C73 C72 125.9(5) . .
O18 C73 C74 113.8(4) . .
C72 C73 C74 120.2(5) . .
C73 C74 H74 120.5 . .
C75 C74 C73 119.0(4) . .
C75 C74 H74 120.5 . .
C74 C75 H75 118.6 . .
C74 C75 C76 122.8(5) . .
C76 C75 H75 118.6 . .
C75 C76 C77 116.9(4) . .
C75 C76 C78 121.4(4) . .
C78 C76 C77 121.7(4) . .
O16 C77 C72 118.5(4) . .
O16 C77 C76 122.8(4) . .
C72 C77 C76 118.7(4) . .
O17 C78 C76 122.3(4) . .
O17 C78 C79 115.5(4) . .
C76 C78 C79 122.2(4) . .
C80 C79 C78 117.9(4) . .
C80 C79 C84 119.1(5) . .
C84 C79 C78 123.0(5) . .
C79 C80 H80 119.8 . .
C79 C80 C81 120.4(5) . .
C81 C80 H80 119.8 . .
C80 C81 H81 120.4 . .
C82 C81 C80 119.2(6) . .
C82 C81 H81 120.4 . .
C81 C82 H82 119.1 . .
C83 C82 C81 121.8(6) . .
C83 C82 H82 119.1 . .
C82 C83 H83 120.5 . .
C82 C83 C84 119.0(6) . .
C84 C83 H83 120.5 . .
C79 C84 H84 119.8 . .
C83 C84 C79 120.5(6) . .
C83 C84 H84 119.8 . .
O18 C86 H86A 109.5 . .
O18 C86 H86B 109.5 . .
O18 C86 H86C 109.5 . .
H86A C86 H86B 109.5 . .
H86A C86 H86C 109.5 . .
H86B C86 H86C 109.5 . .
O19 C87 C88 119.5(4) . .
O19 C87 C92 122.3(4) . .
C88 C87 C92 118.1(4) . .
C87 C88 H88 118.6 . .
C89 C88 C87 122.8(5) . .
C89 C88 H88 118.6 . .
O21 C89 C88 116.9(5) . .
O21 C89 C90 123.4(5) . .
C88 C89 C90 119.7(5) . .
C89 C90 H90 120.3 . .
C91 C90 C89 119.4(5) . .
C91 C90 H90 120.3 . .
C90 C91 H91 118.9 . .
C90 C91 C92 122.2(5) . .
C92 C91 H91 118.9 . .
C91 C92 C87 117.7(4) . .
C91 C92 C93 120.2(4) . .
C93 C92 C87 122.0(4) . .
O20 C93 C92 123.6(4) . .
O20 C93 C94 115.7(4) . .
C92 C93 C94 120.6(4) . .
C95 C94 C93 121.5(5) . .
C99 C94 C93 118.8(4) . .
C99 C94 C95 119.7(5) . .
C94 C95 H95 121.3 . .
C94 C95 C96 117.4(6) . .
C96 C95 H95 121.3 . .
C95 C96 H96 120.3 . .
C97 C96 C95 119.3(7) . .
C97 C96 H96 120.3 . .
C96 C97 H97 118.9 . .
C98 C97 C96 122.1(7) . .
C98 C97 H97 118.9 . .
C97 C98 H98 119.9 . .
C97 C98 C99 120.2(7) . .
C99 C98 H98 119.9 . .
C94 C99 H99 119.6 . .
C98 C99 C94 120.9(6) . .
C98 C99 H99 119.6 . .
O21 C100 H10A 109.5 . .
O21 C100 H10B 109.5 . .
O21 C100 H10C 109.5 . .
H10A C100 H10B 109.5 . .
H10A C100 H10C 109.5 . .
H10B C100 H10C 109.5 . .
O22 C101 C102 118.8(4) . .
O22 C101 C106 122.5(4) . .
C102 C101 C106 118.6(4) . .
C101 C102 H102 119.6 . .
C103 C102 C101 120.8(5) . .
C103 C102 H102 119.6 . .
O24 C103 C102 125.3(5) . .
O24 C103 C104 113.9(5) . .
C102 C103 C104 120.8(5) . .
C103 C104 H104 120.5 . .
C105 C104 C103 119.0(5) . .
C105 C104 H104 120.5 . .
C104 C105 H105 118.2 . .
C104 C105 C106 123.7(5) . .
C106 C105 H105 118.2 . .
C105 C106 C101 117.0(5) . .
C105 C106 C107 120.7(4) . .
C107 C106 C101 122.3(4) . .
O23 C107 C106 122.7(4) . .
O23 C107 C108 115.6(5) . .
C106 C107 C108 121.7(5) . .
C109 C108 C107 117.1(6) . .
C113 C108 C107 122.6(6) . .
C113 C108 C109 120.0(6) . .
C108 C109 H109 119.8 . .
C110 C109 C108 120.5(7) . .
C110 C109 H109 119.8 . .
C109 C110 H110 122.1 . .
C111 C110 C109 115.9(8) . .
C111 C110 H110 122.1 . .
C110 C111 H111 117.2 . .
C112 C111 C110 125.6(8) . .
C112 C111 H111 117.2 . .
C111 C112 H112 122.1 . .
C111 C112 C113 115.9(9) . .
C113 C112 H112 122.1 . .
C108 C113 C112 122.1(8) . .
C108 C113 H113 119.0 . .
C112 C113 H113 119.0 . .
O24 C114 H11A 109.5 . .
O24 C114 H11B 109.5 . .
O24 C114 H11C 109.5 . .
H11A C114 H11B 109.5 . .
H11A C114 H11C 109.5 . .
H11B C114 H11C 109.5 . .

loop_
_geom_bond_atom_site_label_1
_geom_bond_atom_site_label_2
_geom_bond_distance
_geom_bond_site_symmetry_2
Eu1 Eu2 3.6591(3) .
Eu1 Eu4 3.6648(3) 2
Eu1 Eu5 3.7528(2) .
Eu1 O1 2.293(3) .
Eu1 O2 2.364(3) .
Eu1 O4 2.402(3) .
Eu1 O5 2.403(3) .
Eu1 O19 2.453(3) 2
Eu1 O25 2.336(2) 2
Eu1 O28 2.361(3) .
Eu1 O29 2.606(2) .
Eu2 Eu3 3.6630(3) .
Eu2 Eu5 3.7576(2) .
Eu2 O5 2.439(3) .
Eu2 O7 2.361(3) .
Eu2 O8 2.288(3) .
Eu2 O10 2.403(3) .
Eu2 O11 2.410(3) .
Eu2 O27 2.356(2) .
Eu2 O28 2.358(2) .
Eu2 O29 2.636(2) .
Eu3 Eu4 3.6515(3) 2
Eu3 Eu5 3.7193(3) .
Eu3 O11 2.437(3) .
Eu3 O13 2.382(3) .
Eu3 O14 2.288(3) .
Eu3 O22 2.446(3) 2
Eu3 O23 2.383(3) 2
Eu3 O26 2.340(2) .
Eu3 O27 2.350(2) .
Eu3 O29 2.571(2) .
Eu4 Eu1 3.6646(3) 2
Eu4 Eu3 3.6515(3) 2
Eu4 Eu5 3.7709(2) .
Eu4 O16 2.298(3) .
Eu4 O17 2.382(3) .
Eu4 O19 2.422(3) .
Eu4 O20 2.418(3) .
Eu4 O22 2.509(3) .
Eu4 O25 2.371(2) .
Eu4 O26 2.338(3) 2
Eu4 O29 2.575(2) 2
Eu5 Eu3 3.7192(2) 2
Eu5 O25 2.472(2) .
Eu5 O25 2.472(2) 2
Eu5 O26 2.466(2) 2
Eu5 O26 2.466(2) .
Eu5 O27 2.455(2) 2
Eu5 O27 2.455(2) .
Eu5 O28 2.457(2) 2
Eu5 O28 2.457(2) .
Eu5 O29 2.934(3) .
Eu5 O29 2.934(3) 2
O1 C1 1.306(5) .
O2 C7 1.250(5) .
O3 C3 1.363(7) .
O3 C14 1.426(9) .
O4 C21 1.238(5) .
O5 C15 1.328(5) .
O6 C17 1.372(7) .
O6 C28 1.353(10) .
O7 C35 1.248(5) .
O8 C29 1.298(5) .
O9 C31 1.368(6) .
O9 C42 1.407(8) .
O10 C49 1.236(5) .
O11 C43 1.335(5) .
O12 C45 1.361(7) .
O12 C56 1.373(9) .
O13 C63 1.240(5) .
O14 C57 1.312(5) .
O15 C59 1.369(6) .
O15 C70 1.418(8) .
O16 C77 1.307(4) .
O17 C78 1.257(5) .
O18 C73 1.354(6) .
O18 C86 1.417(8) .
O19 Eu1 2.454(3) 2
O19 C87 1.331(5) .
O20 C93 1.248(5) .
O21 C89 1.344(6) .
O21 C100 1.452(8) .
O22 Eu3 2.446(3) 2
O22 C101 1.329(5) .
O23 Eu3 2.383(3) 2
O23 C107 1.245(6) .
O24 C103 1.344(6) .
O24 C114 1.388(8) .
O25 Eu1 2.336(2) 2
O26 Eu4 2.338(3) 2
O29 Eu4 2.575(2) 2
C1 C2 1.401(6) .
C1 C6 1.423(6) .
C2 H2 0.9300 .
C2 C3 1.362(7) .
C3 C4 1.384(8) .
C4 H4 0.9300 .
C4 C5 1.370(8) .
C5 H5 0.9300 .
C5 C6 1.411(6) .
C6 C7 1.420(6) .
C7 C8 1.491(6) .
C8 C9 1.375(7) .
C8 C13 1.361(7) .
C9 H9 0.9300 .
C9 C10 1.402(8) .
C10 H10 0.9300 .
C10 C11 1.360(9) .
C11 H11 0.9300 .
C11 C12 1.351(10) .
C12 H12 0.9300 .
C12 C13 1.380(9) .
C13 H13 0.9300 .
C14 H14A 0.9600 .
C14 H14B 0.9600 .
C14 H14C 0.9600 .
C15 C16 1.363(6) .
C15 C20 1.435(6) .
C16 H16 0.9300 .
C16 C17 1.383(7) .
C17 C18 1.395(8) .
C18 H18 0.9300 .
C18 C19 1.361(8) .
C19 H19 0.9300 .
C19 C20 1.401(7) .
C20 C21 1.419(6) .
C21 C22 1.492(6) .
C22 C23 1.403(7) .
C22 C27 1.386(7) .
C23 H23 0.9300 .
C23 C24 1.382(8) .
C24 H24 0.9300 .
C24 C25 1.349(10) .
C25 H25 0.9300 .
C25 C26 1.358(9) .
C26 H26 0.9300 .
C26 C27 1.372(7) .
C27 H27 0.9300 .
C28 H28A 0.9600 .
C28 H28B 0.9600 .
C28 H28C 0.9600 .
C29 C30 1.407(6) .
C29 C34 1.415(6) .
C30 H30 0.9300 .
C30 C31 1.388(7) .
C31 C32 1.404(8) .
C32 H32 0.9300 .
C32 C33 1.334(8) .
C33 H33 0.9300 .
C33 C34 1.438(6) .
C34 C35 1.423(7) .
C35 C36 1.491(7) .
C36 C37 1.345(9) .
C36 C41 1.407(9) .
C37 H37 0.9300 .
C37 C38 1.416(11) .
C38 H38 0.9300 .
C38 C39 1.346(14) .
C39 H39 0.9300 .
C39 C40 1.324(11) .
C40 H40 0.9300 .
C40 C41 1.422(10) .
C41 H41 0.9300 .
C42 H42A 0.9600 .
C42 H42B 0.9600 .
C42 H42C 0.9600 .
C43 C44 1.371(6) .
C43 C48 1.414(6) .
C44 H44 0.9300 .
C44 C45 1.367(7) .
C45 C46 1.382(9) .
C46 H46 0.9300 .
C46 C47 1.336(8) .
C47 H47 0.9300 .
C47 C48 1.411(7) .
C48 C49 1.451(7) .
C49 C50 1.500(6) .
C50 C51 1.356(7) .
C50 C55 1.364(7) .
C51 H51 0.9300 .
C51 C52 1.385(8) .
C52 H52 0.9300 .
C52 C53 1.333(9) .
C53 H53 0.9300 .
C53 C54 1.354(9) .
C54 H54 0.9300 .
C54 C55 1.400(7) .
C55 H55 0.9300 .
C56 H56A 0.9600 .
C56 H56B 0.9600 .
C56 H56C 0.9600 .
C57 C58 1.411(6) .
C57 C62 1.422(6) .
C58 H58 0.9300 .
C58 C59 1.367(6) .
C59 C60 1.408(7) .
C60 H60 0.9300 .
C60 C61 1.364(7) .
C61 H61 0.9300 .
C61 C62 1.418(6) .
C62 C63 1.436(7) .
C63 C64 1.504(6) .
C64 C65 1.382(8) .
C64 C69 1.359(8) .
C65 H65 0.9300 .
C65 C66 1.384(8) .
C66 H66 0.9300 .
C66 C67 1.329(10) .
C67 H67 0.9300 .
C67 C68 1.360(10) .
C68 H68 0.9300 .
C68 C69 1.411(8) .
C69 H69 0.9300 .
C70 H70A 0.9600 .
C70 H70B 0.9600 .
C70 H70C 0.9600 .
C72 H72 0.9300 .
C72 C73 1.374(6) .
C72 C77 1.399(6) .
C73 C74 1.395(7) .
C74 H74 0.9300 .
C74 C75 1.372(7) .
C75 H75 0.9300 .
C75 C76 1.421(6) .
C76 C77 1.431(6) .
C76 C78 1.429(6) .
C78 C79 1.505(6) .
C79 C80 1.367(7) .
C79 C84 1.392(7) .
C80 H80 0.9300 .
C80 C81 1.382(7) .
C81 H81 0.9300 .
C81 C82 1.371(8) .
C82 H82 0.9300 .
C82 C83 1.349(9) .
C83 H83 0.9300 .
C83 C84 1.383(7) .
C84 H84 0.9300 .
C86 H86A 0.9600 .
C86 H86B 0.9600 .
C86 H86C 0.9600 .
C87 C88 1.392(6) .
C87 C92 1.433(6) .
C88 H88 0.9300 .
C88 C89 1.351(7) .
C89 C90 1.399(7) .
C90 H90 0.9300 .
C90 C91 1.372(7) .
C91 H91 0.9300 .
C91 C92 1.400(6) .
C92 C93 1.428(6) .
C93 C94 1.492(6) .
C94 C95 1.383(7) .
C94 C99 1.382(7) .
C95 H95 0.9300 .
C95 C96 1.434(9) .
C96 H96 0.9300 .
C96 C97 1.361(10) .
C97 H97 0.9300 .
C97 C98 1.316(10) .
C98 H98 0.9300 .
C98 C99 1.370(8) .
C99 H99 0.9300 .
C100 H10A 0.9600 .
C100 H10B 0.9600 .
C100 H10C 0.9600 .
C101 C102 1.406(6) .
C101 C106 1.440(6) .
C102 H102 0.9300 .
C102 C103 1.375(7) .
C103 C104 1.400(7) .
C104 H104 0.9300 .
C104 C105 1.340(8) .
C105 H105 0.9300 .
C105 C106 1.410(6) .
C106 C107 1.423(7) .
C107 C108 1.492(7) .
C108 C109 1.398(9) .
C108 C113 1.355(9) .
C109 H109 0.9300 .
C109 C110 1.397(8) .
C110 H110 0.9300 .
C110 C111 1.384(11) .
C111 H111 0.9300 .
C111 C112 1.367(12) .
C112 H112 0.9300 .
C112 C113 1.393(9) .
C113 H113 0.9300 .
C114 H11A 0.9600 .
C114 H11B 0.9600 .
C114 H11C 0.9600 .

loop_
_geom_torsion_atom_site_label_1
_geom_torsion_atom_site_label_2
_geom_torsion_atom_site_label_3
_geom_torsion_atom_site_label_4
_geom_torsion
_geom_torsion_site_symmetry_1
_geom_torsion_site_symmetry_4
Eu1 Eu2 Eu3 Eu4 0.645(7) . 2
Eu1 Eu2 Eu3 Eu5 -56.070(5) . .
Eu1 Eu2 Eu3 O11 111.17(10) . .
Eu1 Eu2 Eu3 O13 170.86(9) . .
Eu1 Eu2 Eu3 O14 -118.49(8) . .
Eu1 Eu2 Eu3 O22 41.59(7) . 2
Eu1 Eu2 Eu3 O23 115.9(2) . 2
Eu1 Eu2 Eu3 O26 -37.50(6) . .
Eu1 Eu2 Eu3 O27 -101.33(9) . .
Eu1 Eu2 Eu3 O29 7.15(8) . .
Eu1 Eu2 O5 C15 169.3(4) . .
Eu1 Eu2 O7 C35 142.1(5) . .
Eu1 Eu2 O8 C29 -115.6(4) . .
Eu1 Eu2 O10 C49 -62.3(6) . .
Eu1 Eu2 O11 Eu3 -73.45(9) . .
Eu1 Eu2 O11 C43 119.5(4) . .
Eu1 Eu2 O27 Eu3 80.84(7) . .
Eu1 Eu2 O27 Eu5 -24.04(8) . .
Eu1 Eu2 O28 Eu5 105.61(11) . .
Eu1 Eu2 O29 Eu3 -169.93(11) . .
Eu1 Eu2 O29 Eu4 -81.1(6) . 2
Eu1 Eu2 O29 Eu5 -85.17(7) . .
Eu1 Eu4 O16 C77 129.2(3) 2 .
Eu1 Eu4 O17 C78 -90.6(7) 2 .
Eu1 Eu4 O19 C87 -162.9(4) 2 .
Eu1 Eu4 O20 C93 38.5(5) 2 .
Eu1 Eu4 O22 Eu3 71.72(8) 2 2
Eu1 Eu4 O22 C101 -131.1(3) 2 .
Eu1 Eu4 O25 Eu5 -105.97(11) 2 .
Eu1 O1 C1 C2 -145.0(4) . .
Eu1 O1 C1 C6 36.1(6) . .
Eu1 O2 C7 C6 -9.3(7) . .
Eu1 O2 C7 C8 168.4(3) . .
Eu1 O4 C21 C20 0.4(9) . .
Eu1 O4 C21 C22 -177.6(4) . .
Eu1 O5 C15 C16 -146.0(4) . .
Eu1 O5 C15 C20 34.6(6) . .
Eu1 O19 C87 C88 51.5(5) 2 .
Eu1 O19 C87 C92 -128.0(4) 2 .
Eu2 Eu1 O1 C1 133.5(3) . .
Eu2 Eu1 O2 C7 -110.5(5) . .
Eu2 Eu1 O4 C21 49.8(5) . .
Eu2 Eu1 O5 C15 -168.5(4) . .
Eu2 Eu1 O28 Eu5 -105.82(11) . .
Eu2 Eu1 O29 Eu3 78.5(6) . .
Eu2 Eu1 O29 Eu4 170.86(11) . 2
Eu2 Eu1 O29 Eu5 84.76(7) . .
Eu2 Eu3 Eu5 Eu3 -159.284(6) . 2
Eu2 Eu3 Eu5 O25 91.12(5) . 2
Eu2 Eu3 Eu5 O25 -62.55(6) . .
Eu2 Eu3 Eu5 O26 -130.27(6) . 2
Eu2 Eu3 Eu5 O26 150.93(10) . .
Eu2 Eu3 Eu5 O27 -43.62(9) . .
Eu2 Eu3 Eu5 O27 162.86(6) . 2
Eu2 Eu3 Eu5 O28 37.2(2) . 2
Eu2 Eu3 Eu5 O28 16.57(6) . .
Eu2 Eu3 Eu5 O29 54.86(6) . .
Eu2 Eu3 Eu5 O29 -126.55(6) . 2
Eu2 Eu3 O11 C43 168.6(4) . .
Eu2 Eu3 O13 C63 137.8(5) . .
Eu2 Eu3 O14 C57 -119.8(3) . .
Eu2 Eu3 O26 Eu4 81.28(7) . 2
Eu2 Eu3 O26 Eu5 -25.43(8) . .
Eu2 Eu3 O27 Eu5 105.87(12) . .
Eu2 Eu3 O29 Eu1 -78.4(6) . .
Eu2 Eu3 O29 Eu4 -170.75(11) . 2
Eu2 Eu3 O29 Eu5 -84.69(7) . .
Eu2 O5 C15 C16 48.5(5) . .
Eu2 O5 C15 C20 -130.9(4) . .
Eu2 O7 C35 C34 -8.5(8) . .
Eu2 O7 C35 C36 168.7(4) . .
Eu2 O8 C29 C30 -149.9(3) . .
Eu2 O8 C29 C34 30.8(6) . .
Eu2 O10 C49 C48 0.2(9) . .
Eu2 O10 C49 C50 -179.8(4) . .
Eu2 O11 C43 C44 -147.1(4) . .
Eu2 O11 C43 C48 33.1(6) . .
Eu3 Eu2 O5 Eu1 72.27(8) . .
Eu3 Eu2 O5 C15 -118.4(3) . .
Eu3 Eu2 O7 C35 -118.4(5) . .
Eu3 Eu2 O8 C29 139.6(3) . .
Eu3 Eu2 O10 C49 44.0(6) . .
Eu3 Eu2 O11 C43 -167.0(4) . .
Eu3 Eu2 O27 Eu5 -104.87(12) . .
Eu3 Eu2 O28 Eu1 -81.68(7) . .
Eu3 Eu2 O28 Eu5 23.93(8) . .
Eu3 Eu2 O29 Eu1 169.93(11) . .
Eu3 Eu2 O29 Eu4 88.8(6) . 2
Eu3 Eu2 O29 Eu5 84.76(7) . .
Eu3 Eu4 O16 C77 -127.9(3) 2 .
Eu3 Eu4 O17 C78 147.7(4) 2 .
Eu3 Eu4 O19 Eu1 -73.69(8) 2 2
Eu3 Eu4 O19 C87 123.4(4) 2 .
Eu3 Eu4 O20 C93 -68.2(6) 2 .
Eu3 Eu4 O22 C101 157.2(4) 2 .
Eu3 Eu4 O25 Eu1 81.62(7) 2 2
Eu3 Eu4 O25 Eu5 -24.35(8) 2 .
Eu3 Eu5 O25 Eu1 175.27(6) . 2
Eu3 Eu5 O25 Eu1 -81.96(8) 2 2
Eu3 Eu5 O25 Eu4 23.76(8) 2 .
Eu3 Eu5 O25 Eu4 -79.01(8) . .
Eu3 Eu5 O26 Eu3 -129.53(8) 2 .
Eu3 Eu5 O26 Eu4 124.38(8) 2 2
Eu3 Eu5 O26 Eu4 -106.08(13) . 2
Eu3 Eu5 O27 Eu2 105.50(12) . .
Eu3 Eu5 O27 Eu2 -178.06(5) 2 .
Eu3 Eu5 O27 Eu3 76.44(9) 2 .
Eu3 Eu5 O28 Eu1 -114.5(2) 2 .
Eu3 Eu5 O28 Eu1 81.68(7) . .
Eu3 Eu5 O28 Eu2 -23.43(8) . .
Eu3 Eu5 O28 Eu2 140.42(16) 2 .
Eu3 Eu5 O29 Eu1 -178.88(9) . .
Eu3 Eu5 O29 Eu1 130.70(4) 2 .
Eu3 Eu5 O29 Eu2 -89.89(7) . .
Eu3 Eu5 O29 Eu2 -140.31(3) 2 .
Eu3 Eu5 O29 Eu3 -50.41(8) 2 .
Eu3 Eu5 O29 Eu4 90.75(7) . 2
Eu3 Eu5 O29 Eu4 40.34(9) 2 2
Eu3 O11 C43 C44 48.8(6) . .
Eu3 O11 C43 C48 -131.0(4) . .
Eu3 O13 C63 C62 -1.0(8) . .
Eu3 O13 C63 C64 177.6(3) . .
Eu3 O14 C57 C58 -143.3(3) . .
Eu3 O14 C57 C62 36.3(6) . .
Eu3 O22 C101 C102 -168.4(3) 2 .
Eu3 O22 C101 C106 8.4(6) 2 .
Eu3 O23 C107 C106 -55.5(7) 2 .
Eu3 O23 C107 C108 123.1(4) 2 .
Eu4 Eu1 Eu2 Eu3 -0.642(6) 2 .
Eu4 Eu1 Eu2 Eu5 -56.183(6) 2 .
Eu4 Eu1 Eu2 O5 111.81(10) 2 .
Eu4 Eu1 Eu2 O7 169.54(9) 2 .
Eu4 Eu1 Eu2 O8 -120.38(8) 2 .
Eu4 Eu1 Eu2 O10 107.93(16) 2 .
Eu4 Eu1 Eu2 O11 38.50(7) 2 .
Eu4 Eu1 Eu2 O27 -38.88(6) 2 .
Eu4 Eu1 Eu2 O28 -100.95(9) 2 .
Eu4 Eu1 Eu2 O29 6.41(8) 2 .
Eu4 Eu1 O1 C1 -121.3(3) 2 .
Eu4 Eu1 O2 C7 144.4(4) 2 .
Eu4 Eu1 O4 C21 -58.2(6) 2 .
Eu4 Eu1 O5 Eu2 -73.50(8) 2 .
Eu4 Eu1 O5 C15 118.0(3) 2 .
Eu4 Eu1 O28 Eu2 81.69(7) 2 .
Eu4 Eu1 O28 Eu5 -24.13(8) 2 .
Eu4 Eu1 O29 Eu2 -170.86(11) 2 .
Eu4 Eu1 O29 Eu3 -92.3(6) 2 .
Eu4 Eu1 O29 Eu5 -86.10(7) 2 .
Eu4 Eu3 Eu5 Eu3 92.686(5) 2 2
Eu4 Eu3 Eu5 O25 -170.58(6) 2 .
Eu4 Eu3 Eu5 O25 -16.91(5) 2 2
Eu4 Eu3 Eu5 O26 121.70(6) 2 2
Eu4 Eu3 Eu5 O26 42.90(10) 2 .
Eu4 Eu3 Eu5 O27 -151.65(9) 2 .
Eu4 Eu3 Eu5 O27 54.83(6) 2 2
Eu4 Eu3 Eu5 O28 -91.46(6) 2 .
Eu4 Eu3 Eu5 O28 -70.9(2) 2 2
Eu4 Eu3 Eu5 O29 125.42(6) 2 2
Eu4 Eu3 Eu5 O29 -53.17(6) 2 .
Eu4 Eu3 O11 Eu2 74.46(9) 2 .
Eu4 Eu3 O11 C43 -116.9(3) 2 .
Eu4 Eu3 O13 C63 -119.3(5) 2 .
Eu4 Eu3 O14 C57 135.5(3) 2 .
Eu4 Eu3 O26 Eu5 -106.71(11) 2 .
Eu4 Eu3 O27 Eu2 -80.95(7) 2 .
Eu4 Eu3 O27 Eu5 24.92(8) 2 .
Eu4 Eu3 O29 Eu1 92.3(6) 2 .
Eu4 Eu3 O29 Eu2 170.75(11) 2 .
Eu4 Eu3 O29 Eu5 86.06(7) 2 .
Eu4 O16 C77 C72 -142.3(3) . .
Eu4 O16 C77 C76 40.1(6) . .
Eu4 O17 C78 C76 -4.0(7) . .
Eu4 O17 C78 C79 177.3(3) . .
Eu4 O19 C87 C88 -149.3(3) . .
Eu4 O19 C87 C92 31.2(6) . .
Eu4 O20 C93 C92 7.7(8) . .
Eu4 O20 C93 C94 -174.7(3) . .
Eu4 O22 C101 C102 44.6(5) . .
Eu4 O22 C101 C106 -138.5(3) . .
Eu5 Eu1 Eu2 Eu3 55.541(6) . .
Eu5 Eu1 Eu2 O5 167.99(10) . .
Eu5 Eu1 Eu2 O7 -134.28(9) . .
Eu5 Eu1 Eu2 O8 -64.20(8) . .
Eu5 Eu1 Eu2 O10 164.11(16) . .
Eu5 Eu1 Eu2 O11 94.68(7) . .
Eu5 Eu1 Eu2 O27 17.31(6) . .
Eu5 Eu1 Eu2 O28 -44.76(9) . .
Eu5 Eu1 Eu2 O29 62.59(8) . .
Eu5 Eu1 O1 C1 -173.7(4) . .
Eu5 Eu1 O2 C7 90.5(4) . .
Eu5 Eu1 O4 C21 100.6(5) . .
Eu5 Eu1 O5 Eu2 -10.69(9) . .
Eu5 Eu1 O5 C15 -179.1(3) . .
Eu5 Eu1 O28 Eu2 105.82(11) . .
Eu5 Eu1 O29 Eu2 -84.76(7) . .
Eu5 Eu1 O29 Eu3 -6.2(5) . .
Eu5 Eu1 O29 Eu4 86.10(7) . 2
Eu5 Eu2 Eu3 Eu4 56.714(5) . 2
Eu5 Eu2 Eu3 O11 167.24(10) . .
Eu5 Eu2 Eu3 O13 -133.07(9) . .
Eu5 Eu2 Eu3 O14 -62.42(8) . .
Eu5 Eu2 Eu3 O22 97.66(7) . 2
Eu5 Eu2 Eu3 O23 172.0(2) . 2
Eu5 Eu2 Eu3 O26 18.57(6) . .
Eu5 Eu2 Eu3 O27 -45.26(9) . .
Eu5 Eu2 Eu3 O29 63.22(8) . .
Eu5 Eu2 O5 Eu1 10.65(9) . .
Eu5 Eu2 O5 C15 179.9(3) . .
Eu5 Eu2 O7 C35 88.8(5) . .
Eu5 Eu2 O8 C29 -167.7(4) . .
Eu5 Eu2 O10 C49 92.5(6) . .
Eu5 Eu2 O11 Eu3 -11.24(9) . .
Eu5 Eu2 O11 C43 -178.3(4) . .
Eu5 Eu2 O27 Eu3 104.87(12) . .
Eu5 Eu2 O28 Eu1 -105.61(11) . .
Eu5 Eu2 O29 Eu1 85.17(7) . .
Eu5 Eu2 O29 Eu3 -84.76(7) . .
Eu5 Eu2 O29 Eu4 4.0(6) . 2
Eu5 Eu3 O11 Eu2 11.37(9) . .
Eu5 Eu3 O11 C43 180.0(3) . .
Eu5 Eu3 O13 C63 83.7(5) . .
Eu5 Eu3 O14 C57 -171.5(3) . .
Eu5 Eu3 O26 Eu4 106.71(11) . 2
Eu5 Eu3 O27 Eu2 -105.87(12) . .
Eu5 Eu3 O29 Eu1 6.2(5) . .
Eu5 Eu3 O29 Eu2 84.69(7) . .
Eu5 Eu3 O29 Eu4 -86.06(7) . 2
Eu5 Eu4 O16 C77 -177.0(3) . .
Eu5 Eu4 O17 C78 92.3(4) . .
Eu5 Eu4 O19 Eu1 -12.02(9) . 2
Eu5 Eu4 O19 C87 -174.9(4) . .
Eu5 Eu4 O20 C93 87.6(5) . .
Eu5 Eu4 O22 Eu3 9.37(8) . 2
Eu5 Eu4 O22 C101 166.5(3) . .
Eu5 Eu4 O25 Eu1 105.97(11) . 2
O1 Eu1 Eu2 Eu3 120.50(8) . .
O1 Eu1 Eu2 Eu5 64.96(8) . .
O1 Eu1 Eu2 O5 -127.05(13) . .
O1 Eu1 Eu2 O7 -69.32(12) . .
O1 Eu1 Eu2 O8 0.76(11) . .
O1 Eu1 Eu2 O10 -130.93(18) . .
O1 Eu1 Eu2 O11 159.64(10) . .
O1 Eu1 Eu2 O27 82.27(10) . .
O1 Eu1 Eu2 O28 20.19(12) . .
O1 Eu1 Eu2 O29 127.55(11) . .
O1 Eu1 O2 C7 26.2(4) . .
O1 Eu1 O4 C21 165.1(6) . .
O1 Eu1 O5 Eu2 80.81(14) . .
O1 Eu1 O5 C15 -87.6(4) . .
O1 Eu1 O28 Eu2 -161.60(11) . .
O1 Eu1 O28 Eu5 92.58(10) . .
O1 Eu1 O29 Eu2 -84.99(13) . .
O1 Eu1 O29 Eu3 -6.5(6) . .
O1 Eu1 O29 Eu4 85.87(13) . 2
O1 Eu1 O29 Eu5 -0.22(14) . .
O1 C1 C2 C3 176.6(5) . .
O1 C1 C6 C5 -177.5(4) . .
O1 C1 C6 C7 -0.1(7) . .
O2 Eu1 Eu2 Eu3 -105.9(4) . .
O2 Eu1 Eu2 Eu5 -161.4(4) . .
O2 Eu1 Eu2 O5 6.6(4) . .
O2 Eu1 Eu2 O7 64.3(4) . .
O2 Eu1 Eu2 O8 134.4(4) . .
O2 Eu1 Eu2 O10 2.7(4) . .
O2 Eu1 Eu2 O11 -66.7(4) . .
O2 Eu1 Eu2 O27 -144.1(4) . .
O2 Eu1 Eu2 O28 153.8(4) . .
O2 Eu1 Eu2 O29 -98.8(4) . .
O2 Eu1 O1 C1 -38.5(4) . .
O2 Eu1 O4 C21 -121.7(6) . .
O2 Eu1 O5 Eu2 -178.47(10) . .
O2 Eu1 O5 C15 13.1(4) . .
O2 Eu1 O28 Eu2 -170.64(16) . .
O2 Eu1 O28 Eu5 83.5(2) . .
O2 Eu1 O29 Eu2 165.21(12) . .
O2 Eu1 O29 Eu3 -116.3(6) . .
O2 Eu1 O29 Eu4 -23.93(17) . 2
O2 Eu1 O29 Eu5 -110.02(14) . .
O2 C7 C8 C9 -43.1(6) . .
O2 C7 C8 C13 133.6(5) . .
O3 C3 C4 C5 179.6(6) . .
O4 Eu1 Eu2 Eu3 -156.97(9) . .
O4 Eu1 Eu2 Eu5 147.49(9) . .
O4 Eu1 Eu2 O5 -44.52(14) . .
O4 Eu1 Eu2 O7 13.22(12) . .
O4 Eu1 Eu2 O8 83.30(12) . .
O4 Eu1 Eu2 O10 -48.39(18) . .
O4 Eu1 Eu2 O11 -117.83(11) . .
O4 Eu1 Eu2 O27 164.80(11) . .
O4 Eu1 Eu2 O28 102.73(13) . .
O4 Eu1 Eu2 O29 -149.91(12) . .
O4 Eu1 O1 C1 39.7(4) . .
O4 Eu1 O2 C7 -57.8(4) . .
O4 Eu1 O5 Eu2 131.76(14) . .
O4 Eu1 O5 C15 -36.7(3) . .
O4 Eu1 O28 Eu2 -85.04(11) . .
O4 Eu1 O28 Eu5 169.14(10) . .
O4 Eu1 O29 Eu2 44.97(17) . .
O4 Eu1 O29 Eu3 123.5(6) . .
O4 Eu1 O29 Eu4 -144.17(14) . 2
O4 Eu1 O29 Eu5 129.73(14) . .
O4 C21 C22 C23 149.1(6) . .
O4 C21 C22 C27 -28.5(8) . .
O5 Eu1 Eu2 Eu3 -112.45(10) . .
O5 Eu1 Eu2 Eu5 -167.99(10) . .
O5 Eu1 Eu2 O7 57.74(13) . .
O5 Eu1 Eu2 O8 127.82(13) . .
O5 Eu1 Eu2 O10 -3.87(18) . .
O5 Eu1 Eu2 O11 -73.31(12) . .
O5 Eu1 Eu2 O27 -150.68(12) . .
O5 Eu1 Eu2 O28 147.25(14) . .
O5 Eu1 Eu2 O29 -105.40(13) . .
O5 Eu1 O1 C1 86.9(4) . .
O5 Eu1 O2 C7 -105.0(4) . .
O5 Eu1 O4 C21 20.0(5) . .
O5 Eu1 O28 Eu2 -21.53(9) . .
O5 Eu1 O28 Eu5 -127.35(10) . .
O5 Eu1 O29 Eu2 43.83(9) . .
O5 Eu1 O29 Eu3 122.4(6) . .
O5 Eu1 O29 Eu4 -145.31(11) . 2
O5 Eu1 O29 Eu5 128.59(10) . .
O5 Eu2 Eu3 Eu4 -37.60(7) . 2
O5 Eu2 Eu3 Eu5 -94.32(7) . .
O5 Eu2 Eu3 O11 72.92(12) . .
O5 Eu2 Eu3 O13 132.61(11) . .
O5 Eu2 Eu3 O14 -156.74(10) . .
O5 Eu2 Eu3 O22 3.34(10) . 2
O5 Eu2 Eu3 O23 77.7(2) . 2
O5 Eu2 Eu3 O26 -75.74(9) . .
O5 Eu2 Eu3 O27 -139.57(12) . .
O5 Eu2 Eu3 O29 -31.09(11) . .
O5 Eu2 O7 C35 177.6(5) . .
O5 Eu2 O8 C29 -68.5(4) . .
O5 Eu2 O10 C49 -65.0(6) . .
O5 Eu2 O11 Eu3 -111.95(10) . .
O5 Eu2 O11 C43 81.0(4) . .
O5 Eu2 O27 Eu3 56.03(14) . .
O5 Eu2 O27 Eu5 -48.84(15) . .
O5 Eu2 O28 Eu1 21.26(9) . .
O5 Eu2 O28 Eu5 126.86(11) . .
O5 Eu2 O29 Eu1 -43.42(8) . .
O5 Eu2 O29 Eu3 146.66(11) . .
O5 Eu2 O29 Eu4 -124.6(6) . 2
O5 Eu2 O29 Eu5 -128.59(9) . .
O5 C15 C16 C17 176.6(5) . .
O5 C15 C20 C19 -174.5(4) . .
O5 C15 C20 C21 3.6(7) . .
O6 C17 C18 C19 -177.3(6) . .
O7 Eu2 Eu3 Eu4 -99.1(5) . 2
O7 Eu2 Eu3 Eu5 -155.8(5) . .
O7 Eu2 Eu3 O11 11.4(5) . .
O7 Eu2 Eu3 O13 71.1(5) . .
O7 Eu2 Eu3 O14 141.8(5) . .
O7 Eu2 Eu3 O22 -58.1(5) . 2
O7 Eu2 Eu3 O23 16.2(5) . 2
O7 Eu2 Eu3 O26 -137.2(5) . .
O7 Eu2 Eu3 O27 158.9(5) . .
O7 Eu2 Eu3 O29 -92.6(5) . .
O7 Eu2 O5 Eu1 -116.96(13) . .
O7 Eu2 O5 C15 52.3(3) . .
O7 Eu2 O8 C29 -33.4(4) . .
O7 Eu2 O10 C49 -127.8(6) . .
O7 Eu2 O11 Eu3 -177.47(11) . .
O7 Eu2 O11 C43 15.5(4) . .
O7 Eu2 O27 Eu3 -172.80(18) . .
O7 Eu2 O27 Eu5 82.3(2) . .
O7 Eu2 O28 Eu1 91.73(11) . .
O7 Eu2 O28 Eu5 -162.66(11) . .
O7 Eu2 O29 Eu1 -24.21(17) . .
O7 Eu2 O29 Eu3 165.86(13) . .
O7 Eu2 O29 Eu4 -105.4(6) . 2
O7 Eu2 O29 Eu5 -109.38(14) . .
O7 C35 C36 C37 -47.3(8) . .
O7 C35 C36 C41 127.2(6) . .
O8 Eu2 Eu3 Eu4 122.54(8) . 2
O8 Eu2 Eu3 Eu5 65.82(8) . .
O8 Eu2 Eu3 O11 -126.94(13) . .
O8 Eu2 Eu3 O13 -67.25(12) . .
O8 Eu2 Eu3 O14 3.41(11) . .
O8 Eu2 Eu3 O22 163.49(10) . 2
O8 Eu2 Eu3 O23 -122.2(2) . 2
O8 Eu2 Eu3 O26 84.40(10) . .
O8 Eu2 Eu3 O27 20.57(12) . .
O8 Eu2 Eu3 O29 129.05(11) . .
O8 Eu2 O5 Eu1 -81.92(14) . .
O8 Eu2 O5 C15 87.4(3) . .
O8 Eu2 O7 C35 22.7(5) . .
O8 Eu2 O10 C49 159.2(6) . .
O8 Eu2 O11 Eu3 80.76(14) . .
O8 Eu2 O11 C43 -86.3(4) . .
O8 Eu2 O27 Eu3 -161.27(11) . .
O8 Eu2 O27 Eu5 93.86(10) . .
O8 Eu2 O28 Eu1 162.80(11) . .
O8 Eu2 O28 Eu5 -91.59(10) . .
O8 Eu2 O29 Eu1 87.65(13) . .
O8 Eu2 O29 Eu3 -82.28(13) . .
O8 Eu2 O29 Eu4 6.5(7) . 2
O8 Eu2 O29 Eu5 2.48(13) . .
O8 C29 C30 C31 175.5(4) . .
O8 C29 C34 C33 -176.6(4) . .
O8 C29 C34 C35 0.7(7) . .
O9 C31 C32 C33 178.1(6) . .
O10 Eu2 Eu3 Eu4 -152.34(9) . 2
O10 Eu2 Eu3 Eu5 150.94(9) . .
O10 Eu2 Eu3 O11 -41.82(14) . .
O10 Eu2 Eu3 O13 17.87(13) . .
O10 Eu2 Eu3 O14 88.52(12) . .
O10 Eu2 Eu3 O22 -111.40(11) . 2
O10 Eu2 Eu3 O23 -37.1(2) . 2
O10 Eu2 Eu3 O26 169.52(11) . .
O10 Eu2 Eu3 O27 105.69(13) . .
O10 Eu2 Eu3 O29 -145.83(12) . .
O10 Eu2 O5 Eu1 178.03(9) . .
O10 Eu2 O5 C15 -12.7(3) . .
O10 Eu2 O7 C35 -63.4(5) . .
O10 Eu2 O8 C29 43.5(4) . .
O10 Eu2 O11 Eu3 134.97(14) . .
O10 Eu2 O11 C43 -32.1(4) . .
O10 Eu2 O27 Eu3 -83.46(11) . .
O10 Eu2 O27 Eu5 171.67(10) . .
O10 Eu2 O28 Eu1 135.9(3) . .
O10 Eu2 O28 Eu5 -118.5(3) . .
O10 Eu2 O29 Eu1 -140.43(13) . .
O10 Eu2 O29 Eu3 49.65(16) . .
O10 Eu2 O29 Eu4 138.4(6) . 2
O10 Eu2 O29 Eu5 134.40(13) . .
O10 C49 C50 C51 141.4(5) . .
O10 C49 C50 C55 -34.8(7) . .
O11 Eu2 Eu3 Eu4 -110.52(10) . 2
O11 Eu2 Eu3 Eu5 -167.24(10) . .
O11 Eu2 Eu3 O13 59.69(14) . .
O11 Eu2 Eu3 O14 130.34(13) . .
O11 Eu2 Eu3 O22 -69.58(12) . 2
O11 Eu2 Eu3 O23 4.8(2) . 2
O11 Eu2 Eu3 O26 -148.66(12) . .
O11 Eu2 Eu3 O27 147.51(14) . .
O11 Eu2 Eu3 O29 -104.01(13) . .
O11 Eu2 O5 Eu1 111.28(10) . .
O11 Eu2 O5 C15 -79.4(3) . .
O11 Eu2 O7 C35 -108.7(5) . .
O11 Eu2 O8 C29 93.3(4) . .
O11 Eu2 O10 C49 15.8(5) . .
O11 Eu2 O27 Eu3 -21.36(9) . .
O11 Eu2 O27 Eu5 -126.23(11) . .
O11 Eu2 O28 Eu1 -56.01(14) . .
O11 Eu2 O28 Eu5 49.60(15) . .
O11 Eu2 O29 Eu1 -145.20(11) . .
O11 Eu2 O29 Eu3 44.87(9) . .
O11 Eu2 O29 Eu4 133.7(6) . 2
O11 Eu2 O29 Eu5 129.63(10) . .
O11 Eu3 Eu5 Eu3 -167.71(7) . 2
O11 Eu3 Eu5 O25 82.69(9) . 2
O11 Eu3 Eu5 O25 -70.98(9) . .
O11 Eu3 Eu5 O26 -138.70(9) . 2
O11 Eu3 Eu5 O26 142.50(12) . .
O11 Eu3 Eu5 O27 154.43(10) . 2
O11 Eu3 Eu5 O27 -52.05(12) . .
O11 Eu3 Eu5 O28 8.14(9) . .
O11 Eu3 Eu5 O28 28.7(2) . 2
O11 Eu3 Eu5 O29 -134.98(9) . 2
O11 Eu3 Eu5 O29 46.43(9) . .
O11 Eu3 O13 C63 174.0(5) . .
O11 Eu3 O14 C57 -74.3(4) . .
O11 Eu3 O26 Eu4 54.76(14) . 2
O11 Eu3 O26 Eu5 -51.95(15) . .
O11 Eu3 O27 Eu2 21.16(9) . .
O11 Eu3 O27 Eu5 127.02(10) . .
O11 Eu3 O29 Eu1 -122.4(6) . .
O11 Eu3 O29 Eu2 -43.95(8) . .
O11 Eu3 O29 Eu4 145.30(11) . 2
O11 Eu3 O29 Eu5 -128.64(9) . .
O11 C43 C44 C45 178.1(6) . .
O11 C43 C48 C47 -178.1(5) . .
O11 C43 C48 C49 -1.8(7) . .
O12 C45 C46 C47 -179.3(8) . .
O13 Eu3 Eu5 Eu3 -91.76(10) . 2
O13 Eu3 Eu5 O25 158.65(11) . 2
O13 Eu3 Eu5 O25 4.97(11) . .
O13 Eu3 Eu5 O26 -141.54(14) . .
O13 Eu3 Eu5 O26 -62.74(11) . 2
O13 Eu3 Eu5 O27 -129.61(12) . 2
O13 Eu3 Eu5 O27 23.90(14) . .
O13 Eu3 Eu5 O28 84.10(11) . .
O13 Eu3 Eu5 O28 104.7(2) . 2
O13 Eu3 Eu5 O29 -59.02(12) . 2
O13 Eu3 Eu5 O29 122.39(12) . .
O13 Eu3 O11 Eu2 -115.02(13) . .
O13 Eu3 O11 C43 53.6(3) . .
O13 Eu3 O14 C57 -37.2(3) . .
O13 Eu3 O26 Eu4 -171.61(17) . 2
O13 Eu3 O26 Eu5 81.7(2) . .
O13 Eu3 O27 Eu2 92.81(11) . .
O13 Eu3 O27 Eu5 -161.33(11) . .
O13 Eu3 O29 Eu1 -102.0(6) . .
O13 Eu3 O29 Eu2 -23.53(17) . .
O13 Eu3 O29 Eu4 165.72(13) . 2
O13 Eu3 O29 Eu5 -108.22(14) . .
O13 C63 C64 C65 127.0(5) . .
O13 C63 C64 C69 -47.3(7) . .
O14 Eu3 Eu5 Eu3 -32.33(7) . 2
O14 Eu3 Eu5 O25 64.40(9) . .
O14 Eu3 Eu5 O25 -141.93(9) . 2
O14 Eu3 Eu5 O26 -82.12(12) . .
O14 Eu3 Eu5 O26 -3.31(9) . 2
O14 Eu3 Eu5 O27 83.33(12) . .
O14 Eu3 Eu5 O27 -70.18(9) . 2
O14 Eu3 Eu5 O28 143.52(9) . .
O14 Eu3 Eu5 O28 164.1(2) . 2
O14 Eu3 Eu5 O29 0.41(10) . 2
O14 Eu3 Eu5 O29 -178.19(10) . .
O14 Eu3 O11 Eu2 -78.04(15) . .
O14 Eu3 O11 C43 90.6(4) . .
O14 Eu3 O13 C63 20.1(4) . .
O14 Eu3 O26 Eu4 -162.74(11) . 2
O14 Eu3 O26 Eu5 90.55(10) . .
O14 Eu3 O27 Eu2 164.46(11) . .
O14 Eu3 O27 Eu5 -89.67(10) . .
O14 Eu3 O29 Eu1 8.7(6) . .
O14 Eu3 O29 Eu2 87.16(12) . .
O14 Eu3 O29 Eu4 -83.59(13) . 2
O14 Eu3 O29 Eu5 2.47(13) . .
O14 C57 C58 C59 176.6(4) . .
O14 C57 C62 C61 -176.7(4) . .
O14 C57 C62 C63 0.2(7) . .
O15 C59 C60 C61 179.6(5) . .
O16 Eu4 O17 C78 27.6(4) . .
O16 Eu4 O19 Eu1 77.48(14) . 2
O16 Eu4 O19 C87 -85.4(4) . .
O16 Eu4 O20 C93 149.8(5) . .
O16 Eu4 O22 Eu3 -81.87(14) . 2
O16 Eu4 O22 C101 75.3(3) . .
O16 Eu4 O25 Eu1 -159.37(12) . 2
O16 Eu4 O25 Eu5 94.66(10) . .
O17 Eu4 O16 C77 -44.6(3) . .
O17 Eu4 O19 Eu1 178.33(9) . 2
O17 Eu4 O19 C87 15.4(4) . .
O17 Eu4 O20 C93 -138.0(5) . .
O17 Eu4 O22 Eu3 -115.04(12) . 2
O17 Eu4 O22 C101 42.1(3) . .
O17 Eu4 O25 Eu1 -172.08(13) . 2
O17 Eu4 O25 Eu5 81.95(18) . .
O17 C78 C79 C80 -26.3(7) . .
O17 C78 C79 C84 150.7(5) . .
O18 C73 C74 C75 -177.0(5) . .
O19 Eu1 Eu2 Eu3 -39.81(7) 2 .
O19 Eu1 Eu2 Eu5 -95.35(7) 2 .
O19 Eu1 Eu2 O5 72.64(12) 2 .
O19 Eu1 Eu2 O7 130.37(11) 2 .
O19 Eu1 Eu2 O8 -159.55(10) 2 .
O19 Eu1 Eu2 O10 68.76(17) 2 .
O19 Eu1 Eu2 O11 -0.67(9) 2 .
O19 Eu1 Eu2 O27 -78.04(9) 2 .
O19 Eu1 Eu2 O28 -140.11(11) 2 .
O19 Eu1 Eu2 O29 -32.76(10) 2 .
O19 Eu1 O1 C1 -74.7(4) 2 .
O19 Eu1 O2 C7 -179.3(5) 2 .
O19 Eu1 O4 C21 -58.8(6) 2 .
O19 Eu1 O5 Eu2 -111.84(10) 2 .
O19 Eu1 O5 C15 79.7(4) 2 .
O19 Eu1 O28 Eu2 55.31(14) 2 .
O19 Eu1 O28 Eu5 -50.51(14) 2 .
O19 Eu1 O29 Eu2 144.41(11) 2 .
O19 Eu1 O29 Eu3 -137.1(6) 2 .
O19 Eu1 O29 Eu4 -44.73(8) 2 2
O19 Eu1 O29 Eu5 -130.82(9) 2 .
O19 Eu4 O16 C77 84.7(3) . .
O19 Eu4 O17 C78 -100.3(4) . .
O19 Eu4 O20 C93 9.5(5) . .
O19 Eu4 O22 Eu3 110.80(9) . 2
O19 Eu4 O22 C101 -92.0(3) . .
O19 Eu4 O25 Eu1 -20.85(9) . 2
O19 Eu4 O25 Eu5 -126.82(10) . .
O19 C87 C88 C89 177.8(4) . .
O19 C87 C92 C91 -177.2(4) . .
O19 C87 C92 C93 -1.2(7) . .
O20 Eu4 O16 C77 33.0(3) . .
O20 Eu4 O17 C78 -58.0(4) . .
O20 Eu4 O19 Eu1 133.95(13) . 2
O20 Eu4 O19 C87 -29.0(4) . .
O20 Eu4 O22 Eu3 177.63(9) . 2
O20 Eu4 O22 C101 -25.2(3) . .
O20 Eu4 O25 Eu1 -83.09(11) . 2
O20 Eu4 O25 Eu5 170.94(9) . .
O20 C93 C94 C95 145.0(6) . .
O20 C93 C94 C99 -34.5(7) . .
O21 C89 C90 C91 -178.3(5) . .
O22 Eu3 Eu5 Eu3 100.16(7) 2 2
O22 Eu3 Eu5 O25 -163.11(9) 2 .
O22 Eu3 Eu5 O25 -9.44(8) 2 2
O22 Eu3 Eu5 O26 129.17(9) 2 2
O22 Eu3 Eu5 O26 50.37(12) 2 .
O22 Eu3 Eu5 O27 -144.18(12) 2 .
O22 Eu3 Eu5 O27 62.30(9) 2 2
O22 Eu3 Eu5 O28 -63.4(2) 2 2
O22 Eu3 Eu5 O28 -83.99(9) 2 .
O22 Eu3 Eu5 O29 -45.70(9) 2 .
O22 Eu3 Eu5 O29 132.89(9) 2 2
O22 Eu3 O11 Eu2 115.64(10) 2 .
O22 Eu3 O11 C43 -75.8(3) 2 .
O22 Eu3 O13 C63 -110.8(5) 2 .
O22 Eu3 O14 C57 86.8(4) 2 .
O22 Eu3 O26 Eu4 -23.38(9) 2 2
O22 Eu3 O26 Eu5 -130.09(10) 2 .
O22 Eu3 O27 Eu2 -53.76(15) 2 .
O22 Eu3 O27 Eu5 52.11(15) 2 .
O22 Eu3 O29 Eu1 137.6(6) 2 .
O22 Eu3 O29 Eu2 -143.96(10) 2 .
O22 Eu3 O29 Eu4 45.29(8) 2 2
O22 Eu3 O29 Eu5 131.35(9) 2 .
O22 Eu4 O16 C77 -78.5(4) . .
O22 Eu4 O17 C78 -175.0(4) . .
O22 Eu4 O19 Eu1 -113.60(9) . 2
O22 Eu4 O19 C87 83.5(4) . .
O22 Eu4 O20 C93 -71.6(5) . .
O22 Eu4 O25 Eu1 56.56(14) . 2
O22 Eu4 O25 Eu5 -49.42(15) . .
O22 C101 C102 C103 179.6(4) . .
O22 C101 C106 C105 -179.5(4) . .
O22 C101 C106 C107 1.9(7) . .
O23 Eu3 Eu5 Eu3 25.96(14) 2 2
O23 Eu3 Eu5 O25 122.68(15) 2 .
O23 Eu3 Eu5 O25 -83.64(15) 2 2
O23 Eu3 Eu5 O26 54.97(15) 2 2
O23 Eu3 Eu5 O26 -23.83(17) 2 .
O23 Eu3 Eu5 O27 141.61(17) 2 .
O23 Eu3 Eu5 O27 -11.90(15) 2 2
O23 Eu3 Eu5 O28 -137.6(3) 2 2
O23 Eu3 Eu5 O28 -158.19(15) 2 .
O23 Eu3 Eu5 O29 58.69(15) 2 2
O23 Eu3 Eu5 O29 -119.90(15) 2 .
O23 Eu3 O11 Eu2 -177.88(10) 2 .
O23 Eu3 O11 C43 -9.3(4) 2 .
O23 Eu3 O13 C63 -62.1(5) 2 .
O23 Eu3 O14 C57 40.7(3) 2 .
O23 Eu3 O26 Eu4 -88.06(11) 2 2
O23 Eu3 O26 Eu5 165.23(11) 2 .
O23 Eu3 O27 Eu2 143.3(2) 2 .
O23 Eu3 O27 Eu5 -110.8(3) 2 .
O23 Eu3 O29 Eu1 135.3(6) 2 .
O23 Eu3 O29 Eu2 -146.25(14) 2 .
O23 Eu3 O29 Eu4 43.00(18) 2 2
O23 Eu3 O29 Eu5 129.06(15) 2 .
O23 C107 C108 C109 32.4(7) . .
O23 C107 C108 C113 -140.8(6) . .
O24 C103 C104 C105 179.1(6) . .
O25 Eu1 Eu2 Eu3 38.07(6) 2 .
O25 Eu1 Eu2 Eu5 -17.47(6) 2 .
O25 Eu1 Eu2 O5 150.52(12) 2 .
O25 Eu1 Eu2 O7 -151.74(11) 2 .
O25 Eu1 Eu2 O8 -81.66(10) 2 .
O25 Eu1 Eu2 O10 146.65(17) 2 .
O25 Eu1 Eu2 O11 77.21(9) 2 .
O25 Eu1 Eu2 O27 -0.16(9) 2 .
O25 Eu1 Eu2 O28 -62.23(11) 2 .
O25 Eu1 Eu2 O29 45.13(10) 2 .
O25 Eu1 O1 C1 -133.3(4) 2 .
O25 Eu1 O2 C7 105.2(4) 2 .
O25 Eu1 O4 C21 -175.6(4) 2 .
O25 Eu1 O5 Eu2 -40.77(15) 2 .
O25 Eu1 O5 C15 150.8(3) 2 .
O25 Eu1 O28 Eu2 116.50(10) 2 .
O25 Eu1 O28 Eu5 10.68(9) 2 .
O25 Eu1 O29 Eu2 -129.33(10) 2 .
O25 Eu1 O29 Eu3 -50.8(6) 2 .
O25 Eu1 O29 Eu4 41.53(8) 2 2
O25 Eu1 O29 Eu5 -44.56(7) 2 .
O25 Eu4 O16 C77 142.9(3) . .
O25 Eu4 O17 C78 40.7(5) . .
O25 Eu4 O19 Eu1 19.51(8) . 2
O25 Eu4 O19 C87 -143.4(4) . .
O25 Eu4 O20 C93 77.2(5) . .
O25 Eu4 O22 Eu3 39.13(15) . 2
O25 Eu4 O22 C101 -163.7(3) . .
O25 Eu5 O25 Eu1 48.55(6) 2 2
O25 Eu5 O25 Eu4 154.27(9) 2 .
O25 Eu5 O26 Eu3 -50.90(15) . .
O25 Eu5 O26 Eu3 116.16(10) 2 .
O25 Eu5 O26 Eu4 10.08(9) 2 2
O25 Eu5 O26 Eu4 -156.98(9) . 2
O25 Eu5 O27 Eu2 51.91(11) 2 .
O25 Eu5 O27 Eu2 -93.32(9) . .
O25 Eu5 O27 Eu3 161.17(11) . .
O25 Eu5 O27 Eu3 -53.60(11) 2 .
O25 Eu5 O28 Eu1 -10.27(9) 2 .
O25 Eu5 O28 Eu1 -169.91(10) . .
O25 Eu5 O28 Eu2 84.98(9) . .
O25 Eu5 O28 Eu2 -115.39(10) 2 .
O25 Eu5 O29 Eu1 44.90(7) 2 .
O25 Eu5 O29 Eu1 -95.43(8) . .
O25 Eu5 O29 Eu2 133.89(9) 2 .
O25 Eu5 O29 Eu2 -6.44(9) . .
O25 Eu5 O29 Eu3 -136.22(9) 2 .
O25 Eu5 O29 Eu3 83.46(8) . .
O25 Eu5 O29 Eu4 -45.47(7) 2 2
O25 Eu5 O29 Eu4 174.21(7) . 2
O26 Eu3 Eu5 Eu3 49.79(10) . 2
O26 Eu3 Eu5 O25 146.52(11) . .
O26 Eu3 Eu5 O25 -59.81(11) . 2
O26 Eu3 Eu5 O26 78.80(14) . 2
O26 Eu3 Eu5 O27 165.45(14) . .
O26 Eu3 Eu5 O27 11.93(11) . 2
O26 Eu3 Eu5 O28 -113.8(2) . 2
O26 Eu3 Eu5 O28 -134.36(11) . .
O26 Eu3 Eu5 O29 82.52(11) . 2
O26 Eu3 Eu5 O29 -96.07(12) . .
O26 Eu3 O11 Eu2 42.80(15) . .
O26 Eu3 O11 C43 -148.6(3) . .
O26 Eu3 O13 C63 29.2(6) . .
O26 Eu3 O14 C57 147.4(4) . .
O26 Eu3 O27 Eu2 -115.41(10) . .
O26 Eu3 O27 Eu5 -9.54(9) . .
O26 Eu3 O29 Eu1 51.5(6) . .
O26 Eu3 O29 Eu2 129.99(10) . .
O26 Eu3 O29 Eu4 -40.76(8) . 2
O26 Eu3 O29 Eu5 45.30(7) . .
O26 Eu4 O16 C77 -137.1(3) 2 .
O26 Eu4 O17 C78 109.2(4) 2 .
O26 Eu4 O19 Eu1 -42.02(15) 2 2
O26 Eu4 O19 C87 155.1(3) 2 .
O26 Eu4 O20 C93 -179.7(4) 2 .
O26 Eu4 O22 Eu3 -21.37(8) 2 2
O26 Eu4 O22 C101 135.8(3) 2 .
O26 Eu4 O25 Eu1 116.23(10) 2 2
O26 Eu4 O25 Eu5 10.26(9) 2 .
O26 Eu5 O25 Eu1 -115.62(10) 2 2
O26 Eu5 O25 Eu1 -154.38(9) . 2
O26 Eu5 O25 Eu4 -9.90(9) 2 .
O26 Eu5 O25 Eu4 -48.66(15) . .
O26 Eu5 O26 Eu3 -90.10(10) 2 .
O26 Eu5 O26 Eu4 163.82(15) 2 2
O26 Eu5 O27 Eu2 114.71(10) . .
O26 Eu5 O27 Eu2 -170.54(11) 2 .
O26 Eu5 O27 Eu3 83.96(9) 2 .
O26 Eu5 O27 Eu3 9.21(9) . .
O26 Eu5 O28 Eu1 51.66(11) . .
O26 Eu5 O28 Eu1 151.51(11) 2 .
O26 Eu5 O28 Eu2 -53.45(12) . .
O26 Eu5 O28 Eu2 46.39(18) 2 .
O26 Eu5 O29 Eu1 134.95(9) . .
O26 Eu5 O29 Eu1 175.39(7) 2 .
O26 Eu5 O29 Eu2 -136.06(9) . .
O26 Eu5 O29 Eu2 -95.62(8) 2 .
O26 Eu5 O29 Eu3 -5.73(10) 2 .
O26 Eu5 O29 Eu3 -46.16(7) . .
O26 Eu5 O29 Eu4 44.59(7) . 2
O26 Eu5 O29 Eu4 85.03(8) 2 2
O27 Eu2 Eu3 Eu4 101.97(9) . 2
O27 Eu2 Eu3 Eu5 45.26(9) . .
O27 Eu2 Eu3 O11 -147.51(14) . .
O27 Eu2 Eu3 O13 -87.82(13) . .
O27 Eu2 Eu3 O14 -17.16(12) . .
O27 Eu2 Eu3 O22 142.92(12) . 2
O27 Eu2 Eu3 O23 -142.8(2) . 2
O27 Eu2 Eu3 O26 63.83(11) . .
O27 Eu2 Eu3 O29 108.48(12) . .
O27 Eu2 O5 Eu1 39.87(15) . .
O27 Eu2 O5 C15 -150.8(3) . .
O27 Eu2 O7 C35 34.6(6) . .
O27 Eu2 O8 C29 152.6(4) . .
O27 Eu2 O10 C49 83.1(6) . .
O27 Eu2 O11 Eu3 20.29(9) . .
O27 Eu2 O11 C43 -146.8(4) . .
O27 Eu2 O28 Eu1 -116.33(10) . .
O27 Eu2 O28 Eu5 -10.72(9) . .
O27 Eu2 O29 Eu1 129.11(10) . .
O27 Eu2 O29 Eu3 -40.82(8) . .
O27 Eu2 O29 Eu4 48.0(6) . 2
O27 Eu2 O29 Eu5 43.94(7) . .
O27 Eu3 Eu5 Eu3 -115.66(9) . 2
O27 Eu3 Eu5 O25 -18.93(11) . .
O27 Eu3 Eu5 O25 134.74(11) . 2
O27 Eu3 Eu5 O26 -86.64(11) . 2
O27 Eu3 Eu5 O26 -165.45(14) . .
O27 Eu3 Eu5 O27 -153.51(9) . 2
O27 Eu3 Eu5 O28 60.20(11) . .
O27 Eu3 Eu5 O28 80.8(2) . 2
O27 Eu3 Eu5 O29 -82.92(11) . 2
O27 Eu3 Eu5 O29 98.48(11) . .
O27 Eu3 O11 Eu2 -20.38(9) . .
O27 Eu3 O11 C43 148.2(3) . .
O27 Eu3 O13 C63 98.9(5) . .
O27 Eu3 O14 C57 -130.7(4) . .
O27 Eu3 O26 Eu4 116.21(10) . 2
O27 Eu3 O26 Eu5 9.50(9) . .
O27 Eu3 O29 Eu1 -38.0(6) . .
O27 Eu3 O29 Eu2 40.49(7) . .
O27 Eu3 O29 Eu4 -130.26(10) . 2
O27 Eu3 O29 Eu5 -44.20(7) . .
O27 Eu5 O25 Eu1 -52.03(11) 2 2
O27 Eu5 O25 Eu1 163.10(11) . 2
O27 Eu5 O25 Eu4 -91.18(9) . .
O27 Eu5 O25 Eu4 53.69(11) 2 .
O27 Eu5 O26 Eu3 -168.88(11) 2 .
O27 Eu5 O26 Eu3 -9.24(9) . .
O27 Eu5 O26 Eu4 -115.33(10) . 2
O27 Eu5 O26 Eu4 85.04(9) 2 2
O27 Eu5 O27 Eu2 152.23(9) 2 .
O27 Eu5 O27 Eu3 46.73(6) 2 .
O27 Eu5 O28 Eu1 -50.31(15) 2 .
O27 Eu5 O28 Eu1 115.56(10) . .
O27 Eu5 O28 Eu2 10.45(9) . .
O27 Eu5 O28 Eu2 -155.43(9) 2 .
O27 Eu5 O29 Eu1 -133.61(9) . .
O27 Eu5 O29 Eu1 85.70(8) 2 .
O27 Eu5 O29 Eu2 -44.63(7) . .
O27 Eu5 O29 Eu2 174.68(7) 2 .
O27 Eu5 O29 Eu3 -95.42(8) 2 .
O27 Eu5 O29 Eu3 45.27(7) . .
O27 Eu5 O29 Eu4 136.02(9) . 2
O27 Eu5 O29 Eu4 -4.67(9) 2 2
O28 Eu1 Eu2 Eu3 100.31(9) . .
O28 Eu1 Eu2 Eu5 44.76(9) . .
O28 Eu1 Eu2 O5 -147.25(14) . .
O28 Eu1 Eu2 O7 -89.51(12) . .
O28 Eu1 Eu2 O8 -19.43(12) . .
O28 Eu1 Eu2 O10 -151.12(18) . .
O28 Eu1 Eu2 O11 139.44(11) . .
O28 Eu1 Eu2 O27 62.07(11) . .
O28 Eu1 Eu2 O29 107.36(12) . .
O28 Eu1 O1 C1 146.3(4) . .
O28 Eu1 O2 C7 35.6(6) . .
O28 Eu1 O4 C21 89.2(5) . .
O28 Eu1 O5 Eu2 20.55(9) . .
O28 Eu1 O5 C15 -147.9(4) . .
O28 Eu1 O29 Eu2 -41.15(8) . .
O28 Eu1 O29 Eu3 37.4(6) . .
O28 Eu1 O29 Eu4 129.71(10) . 2
O28 Eu1 O29 Eu5 43.61(7) . .
O28 Eu2 Eu3 Eu4 39.35(6) . 2
O28 Eu2 Eu3 Eu5 -17.36(6) . .
O28 Eu2 Eu3 O11 149.88(12) . .
O28 Eu2 Eu3 O13 -150.43(11) . .
O28 Eu2 Eu3 O14 -79.78(10) . .
O28 Eu2 Eu3 O22 80.30(9) . 2
O28 Eu2 Eu3 O23 154.6(2) . 2
O28 Eu2 Eu3 O26 1.21(9) . .
O28 Eu2 Eu3 O27 -62.62(11) . .
O28 Eu2 Eu3 O29 45.86(10) . .
O28 Eu2 O5 Eu1 -20.64(9) . .
O28 Eu2 O5 C15 148.6(3) . .
O28 Eu2 O7 C35 102.9(5) . .
O28 Eu2 O8 C29 -127.8(4) . .
O28 Eu2 O10 C49 -173.9(4) . .
O28 Eu2 O11 Eu3 -40.85(15) . .
O28 Eu2 O11 C43 152.1(4) . .
O28 Eu2 O27 Eu3 115.61(10) . .
O28 Eu2 O27 Eu5 10.73(9) . .
O28 Eu2 O29 Eu1 41.40(8) . .
O28 Eu2 O29 Eu3 -128.52(10) . .
O28 Eu2 O29 Eu4 -39.7(6) . 2
O28 Eu2 O29 Eu5 -43.77(7) . .
O28 Eu5 O25 Eu1 85.90(9) . 2
O28 Eu5 O25 Eu1 10.40(9) 2 2
O28 Eu5 O25 Eu4 -168.38(10) . .
O28 Eu5 O25 Eu4 116.12(10) 2 .
O28 Eu5 O26 Eu3 54.07(11) . .
O28 Eu5 O26 Eu3 155.65(11) 2 .
O28 Eu5 O26 Eu4 49.57(18) 2 2
O28 Eu5 O26 Eu4 -52.01(11) . 2
O28 Eu5 O27 Eu2 -52.74(16) 2 .
O28 Eu5 O27 Eu2 -10.46(9) . .
O28 Eu5 O27 Eu3 -158.25(9) 2 .
O28 Eu5 O27 Eu3 -115.97(10) . .
O28 Eu5 O28 Eu1 -92.94(11) 2 .
O28 Eu5 O28 Eu2 161.94(15) 2 .
O28 Eu5 O29 Eu1 -44.55(7) . .
O28 Eu5 O29 Eu1 -4.14(10) 2 .
O28 Eu5 O29 Eu2 44.44(7) . .
O28 Eu5 O29 Eu2 84.84(9) 2 .
O28 Eu5 O29 Eu3 134.33(9) . .
O28 Eu5 O29 Eu3 174.74(7) 2 .
O28 Eu5 O29 Eu4 -94.51(8) 2 2
O28 Eu5 O29 Eu4 -134.91(9) . 2
O29 Eu1 Eu2 Eu3 -7.05(8) . .
O29 Eu1 Eu2 Eu5 -62.59(8) . .
O29 Eu1 Eu2 O5 105.40(13) . .
O29 Eu1 Eu2 O7 163.13(12) . .
O29 Eu1 Eu2 O8 -126.79(11) . .
O29 Eu1 Eu2 O10 101.52(18) . .
O29 Eu1 Eu2 O11 32.09(10) . .
O29 Eu1 Eu2 O27 -45.29(10) . .
O29 Eu1 Eu2 O28 -107.36(12) . .
O29 Eu1 O1 C1 -173.5(3) . .
O29 Eu1 O2 C7 161.0(4) . .
O29 Eu1 O4 C21 18.9(6) . .
O29 Eu1 O5 Eu2 -49.10(8) . .
O29 Eu1 O5 C15 142.4(4) . .
O29 Eu1 O28 Eu2 48.67(8) . .
O29 Eu1 O28 Eu5 -57.15(8) . .
O29 Eu2 Eu3 Eu4 -6.51(8) . 2
O29 Eu2 Eu3 Eu5 -63.22(8) . .
O29 Eu2 Eu3 O11 104.01(13) . .
O29 Eu2 Eu3 O13 163.70(12) . .
O29 Eu2 Eu3 O14 -125.64(11) . .
O29 Eu2 Eu3 O22 34.44(11) . 2
O29 Eu2 Eu3 O23 108.8(2) . 2
O29 Eu2 Eu3 O26 -44.65(10) . .
O29 Eu2 Eu3 O27 -108.48(12) . .
O29 Eu2 O5 Eu1 48.84(8) . .
O29 Eu2 O5 C15 -141.9(3) . .
O29 Eu2 O7 C35 159.1(4) . .
O29 Eu2 O8 C29 -169.7(3) . .
O29 Eu2 O10 C49 11.2(6) . .
O29 Eu2 O11 Eu3 -48.76(8) . .
O29 Eu2 O11 C43 144.2(4) . .
O29 Eu2 O27 Eu3 47.04(8) . .
O29 Eu2 O27 Eu5 -57.83(9) . .
O29 Eu2 O28 Eu1 -48.16(8) . .
O29 Eu2 O28 Eu5 57.45(8) . .
O29 Eu3 Eu5 Eu3 145.86(6) . 2
O29 Eu3 Eu5 O25 36.26(8) . 2
O29 Eu3 Eu5 O25 -117.41(9) . .
O29 Eu3 Eu5 O26 174.87(9) . 2
O29 Eu3 Eu5 O26 96.07(12) . .
O29 Eu3 Eu5 O27 -98.48(11) . .
O29 Eu3 Eu5 O27 108.00(9) . 2
O29 Eu3 Eu5 O28 -17.7(2) . 2
O29 Eu3 Eu5 O28 -38.29(9) . .
O29 Eu3 Eu5 O29 178.59(5) . 2
O29 Eu3 O11 Eu2 50.06(9) . .
O29 Eu3 O11 C43 -141.3(3) . .
O29 Eu3 O13 C63 154.5(4) . .
O29 Eu3 O14 C57 -173.5(3) . .
O29 Eu3 O26 Eu4 47.48(8) . 2
O29 Eu3 O26 Eu5 -59.23(9) . .
O29 Eu3 O27 Eu2 -48.03(8) . .
O29 Eu3 O27 Eu5 57.83(8) . .
O29 Eu4 O16 C77 178.0(3) 2 .
O29 Eu4 O17 C78 161.0(4) 2 .
O29 Eu4 O19 Eu1 -49.29(8) 2 2
O29 Eu4 O19 C87 147.8(4) 2 .
O29 Eu4 O20 C93 5.4(6) 2 .
O29 Eu4 O22 Eu3 47.40(8) 2 2
O29 Eu4 O22 C101 -155.4(3) 2 .
O29 Eu4 O25 Eu1 48.21(8) 2 2
O29 Eu4 O25 Eu5 -57.77(8) 2 .
O29 Eu5 O25 Eu1 129.08(8) . 2
O29 Eu5 O25 Eu1 -53.49(8) 2 2
O29 Eu5 O25 Eu4 52.24(8) 2 .
O29 Eu5 O25 Eu4 -125.20(8) . .
O29 Eu5 O26 Eu3 -125.48(8) 2 .
O29 Eu5 O26 Eu3 53.59(8) . .
O29 Eu5 O26 Eu4 -52.49(8) . 2
O29 Eu5 O26 Eu4 128.44(8) 2 2
O29 Eu5 O27 Eu2 53.35(8) . .
O29 Eu5 O27 Eu2 -129.17(8) 2 .
O29 Eu5 O27 Eu3 -52.15(8) . .
O29 Eu5 O27 Eu3 125.32(8) 2 .
O29 Eu5 O28 Eu1 52.14(8) . .
O29 Eu5 O28 Eu1 -128.80(8) 2 .
O29 Eu5 O28 Eu2 -52.97(8) . .
O29 Eu5 O28 Eu2 126.09(8) 2 .
O29 Eu5 O29 Eu1 155.44(5) 2 .
O29 Eu5 O29 Eu2 -115.57(5) 2 .
O29 Eu5 O29 Eu3 -25.68(5) 2 .
O29 Eu5 O29 Eu4 65.08(5) 2 2
C1 C2 C3 O3 -174.6(6) . .
C1 C2 C3 C4 0.7(10) . .
C1 C6 C7 O2 -12.9(7) . .
C1 C6 C7 C8 169.5(4) . .
C2 C1 C6 C5 3.6(7) . .
C2 C1 C6 C7 -179.0(4) . .
C2 C3 C4 C5 3.9(10) . .
C3 C4 C5 C6 -4.7(10) . .
C4 C5 C6 C1 0.9(8) . .
C4 C5 C6 C7 -176.6(5) . .
C5 C6 C7 O2 164.5(5) . .
C5 C6 C7 C8 -13.1(7) . .
C6 C1 C2 C3 -4.5(8) . .
C6 C7 C8 C9 134.7(5) . .
C6 C7 C8 C13 -48.6(7) . .
C7 C8 C9 C10 178.8(5) . .
C7 C8 C13 C12 -177.9(5) . .
C8 C9 C10 C11 -1.2(9) . .
C9 C8 C13 C12 -1.2(9) . .
C9 C10 C11 C12 -0.2(11) . .
C10 C11 C12 C13 0.9(12) . .
C11 C12 C13 C8 -0.1(11) . .
C13 C8 C9 C10 1.9(8) . .
C14 O3 C3 C2 -3.5(11) . .
C14 O3 C3 C4 -179.1(7) . .
C15 C16 C17 O6 -179.6(5) . .
C15 C16 C17 C18 -1.9(9) . .
C15 C20 C21 O4 -20.8(8) . .
C15 C20 C21 C22 157.2(5) . .
C16 C15 C20 C19 6.1(7) . .
C16 C15 C20 C21 -175.8(5) . .
C16 C17 C18 C19 5.2(10) . .
C17 C18 C19 C20 -2.8(10) . .
C18 C19 C20 C15 -2.8(9) . .
C18 C19 C20 C21 179.1(6) . .
C19 C20 C21 O4 157.2(5) . .
C19 C20 C21 C22 -24.9(8) . .
C20 C15 C16 C17 -4.0(8) . .
C20 C21 C22 C23 -29.0(8) . .
C20 C21 C22 C27 153.4(5) . .
C21 C22 C23 C24 -179.8(6) . .
C21 C22 C27 C26 -178.9(6) . .
C22 C23 C24 C25 -1.5(12) . .
C23 C22 C27 C26 3.4(10) . .
C23 C24 C25 C26 4.1(13) . .
C24 C25 C26 C27 -2.9(13) . .
C25 C26 C27 C22 -0.9(11) . .
C27 C22 C23 C24 -2.2(10) . .
C28 O6 C17 C16 -172.8(9) . .
C28 O6 C17 C18 9.6(13) . .
C29 C30 C31 O9 -175.6(5) . .
C29 C30 C31 C32 3.9(8) . .
C29 C34 C35 O7 -11.2(8) . .
C29 C34 C35 C36 171.8(5) . .
C30 C29 C34 C33 4.1(7) . .
C30 C29 C34 C35 -178.6(4) . .
C30 C31 C32 C33 -1.5(9) . .
C31 C32 C33 C34 0.5(10) . .
C32 C33 C34 C29 -1.8(9) . .
C32 C33 C34 C35 -179.2(6) . .
C33 C34 C35 O7 166.2(5) . .
C33 C34 C35 C36 -10.8(8) . .
C34 C29 C30 C31 -5.2(7) . .
C34 C35 C36 C37 130.0(6) . .
C34 C35 C36 C41 -55.5(8) . .
C35 C36 C37 C38 179.1(7) . .
C35 C36 C41 C40 -176.0(6) . .
C36 C37 C38 C39 -9.7(14) . .
C37 C36 C41 C40 -1.5(10) . .
C37 C38 C39 C40 13.0(18) . .
C38 C39 C40 C41 -10.2(18) . .
C39 C40 C41 C36 3.9(13) . .
C41 C36 C37 C38 4.5(11) . .
C42 O9 C31 C30 -1.2(9) . .
C42 O9 C31 C32 179.2(7) . .
C43 C44 C45 O12 179.7(6) . .
C43 C44 C45 C46 1.7(11) . .
C43 C48 C49 O10 -14.2(8) . .
C43 C48 C49 C50 165.9(5) . .
C44 C43 C48 C47 2.1(8) . .
C44 C43 C48 C49 178.4(5) . .
C44 C45 C46 C47 -1.5(13) . .
C45 C46 C47 C48 1.7(13) . .
C46 C47 C48 C43 -2.0(10) . .
C46 C47 C48 C49 -178.4(7) . .
C47 C48 C49 O10 162.0(5) . .
C47 C48 C49 C50 -17.9(8) . .
C48 C43 C44 C45 -2.1(9) . .
C48 C49 C50 C51 -38.7(8) . .
C48 C49 C50 C55 145.2(5) . .
C49 C50 C51 C52 -179.1(6) . .
C49 C50 C55 C54 179.2(5) . .
C50 C51 C52 C53 1.1(11) . .
C51 C50 C55 C54 2.8(9) . .
C51 C52 C53 C54 0.9(11) . .
C52 C53 C54 C55 -1.0(11) . .
C53 C54 C55 C50 -0.9(10) . .
C55 C50 C51 C52 -3.0(9) . .
C56 O12 C45 C44 -176.7(9) . .
C56 O12 C45 C46 1.2(14) . .
C57 C58 C59 O15 -177.4(5) . .
C57 C58 C59 C60 1.0(8) . .
C57 C62 C63 O13 -17.1(7) . .
C57 C62 C63 C64 164.3(4) . .
C58 C57 C62 C61 2.8(6) . .
C58 C57 C62 C63 179.8(4) . .
C58 C59 C60 C61 1.0(9) . .
C59 C60 C61 C62 -1.1(9) . .
C60 C61 C62 C57 -0.8(7) . .
C60 C61 C62 C63 -177.8(5) . .
C61 C62 C63 O13 159.8(5) . .
C61 C62 C63 C64 -18.8(7) . .
C62 C57 C58 C59 -3.0(7) . .
C62 C63 C64 C65 -54.3(7) . .
C62 C63 C64 C69 131.4(5) . .
C63 C64 C65 C66 -172.8(5) . .
C63 C64 C69 C68 177.3(5) . .
C64 C65 C66 C67 -4.8(10) . .
C65 C64 C69 C68 2.9(8) . .
C65 C66 C67 C68 3.8(12) . .
C66 C67 C68 C69 0.5(11) . .
C67 C68 C69 C64 -3.9(10) . .
C69 C64 C65 C66 1.5(8) . .
C70 O15 C59 C58 -5.2(9) . .
C70 O15 C59 C60 176.3(6) . .
C72 C73 C74 C75 1.2(8) . .
C73 C72 C77 O16 173.6(4) . .
C73 C72 C77 C76 -8.7(7) . .
C73 C74 C75 C76 -0.7(8) . .
C74 C75 C76 C77 -4.3(7) . .
C74 C75 C76 C78 176.9(5) . .
C75 C76 C77 O16 -173.7(4) . .
C75 C76 C77 C72 8.8(6) . .
C75 C76 C78 O17 156.1(5) . .
C75 C76 C78 C79 -25.3(7) . .
C76 C78 C79 C80 154.9(5) . .
C76 C78 C79 C84 -28.0(7) . .
C77 C72 C73 O18 -178.4(5) . .
C77 C72 C73 C74 3.6(8) . .
C77 C76 C78 O17 -22.6(7) . .
C77 C76 C78 C79 156.1(4) . .
C78 C76 C77 O16 5.1(7) . .
C78 C76 C77 C72 -172.4(4) . .
C78 C79 C80 C81 178.9(5) . .
C78 C79 C84 C83 -179.7(5) . .
C79 C80 C81 C82 -0.8(10) . .
C80 C79 C84 C83 -2.7(9) . .
C80 C81 C82 C83 0.7(11) . .
C81 C82 C83 C84 -1.6(12) . .
C82 C83 C84 C79 2.6(10) . .
C84 C79 C80 C81 1.8(9) . .
C86 O18 C73 C72 -3.3(9) . .
C86 O18 C73 C74 174.8(6) . .
C87 C88 C89 O21 -179.8(5) . .
C87 C88 C89 C90 0.2(8) . .
C87 C92 C93 O20 -17.0(7) . .
C87 C92 C93 C94 165.5(4) . .
C88 C87 C92 C91 3.3(7) . .
C88 C87 C92 C93 179.3(4) . .
C88 C89 C90 C91 1.7(9) . .
C89 C90 C91 C92 -1.0(9) . .
C90 C91 C92 C87 -1.6(8) . .
C90 C91 C92 C93 -177.6(5) . .
C91 C92 C93 O20 158.9(5) . .
C91 C92 C93 C94 -18.6(7) . .
C92 C87 C88 C89 -2.7(7) . .
C92 C93 C94 C95 -37.3(8) . .
C92 C93 C94 C99 143.2(5) . .
C93 C94 C95 C96 -177.4(6) . .
C93 C94 C99 C98 -179.7(6) . .
C94 C95 C96 C97 -5.8(11) . .
C95 C94 C99 C98 0.7(10) . .
C95 C96 C97 C98 6.8(14) . .
C96 C97 C98 C99 -3.9(14) . .
C97 C98 C99 C94 0.1(12) . .
C99 C94 C95 C96 2.1(10) . .
C100 O21 C89 C88 175.5(6) . .
C100 O21 C89 C90 -4.5(9) . .
C101 C102 C103 O24 178.7(5) . .
C101 C102 C103 C104 -0.3(8) . .
C101 C106 C107 O23 20.7(8) . .
C101 C106 C107 C108 -157.9(5) . .
C102 C101 C106 C105 -2.7(6) . .
C102 C101 C106 C107 178.7(5) . .
C102 C103 C104 C105 -1.9(9) . .
C103 C104 C105 C106 1.7(9) . .
C104 C105 C106 C101 0.6(8) . .
C104 C105 C106 C107 179.2(6) . .
C105 C106 C107 O23 -157.8(5) . .
C105 C106 C107 C108 23.6(8) . .
C106 C101 C102 C103 2.6(7) . .
C106 C107 C108 C109 -148.9(5) . .
C106 C107 C108 C113 37.8(8) . .
C107 C108 C109 C110 -175.8(5) . .
C107 C108 C113 C112 173.2(6) . .
C108 C109 C110 C111 2.4(10) . .
C109 C108 C113 C112 0.1(10) . .
C109 C110 C111 C112 -0.3(13) . .
C110 C111 C112 C113 -1.8(13) . .
C111 C112 C113 C108 1.9(11) . .
C113 C108 C109 C110 -2.4(9) . .
C114 O24 C103 C102 -1.4(10) . .
C114 O24 C103 C104 177.6(7) . .

loop_
_platon_squeeze_void_nr
_platon_squeeze_void_average_x
_platon_squeeze_void_average_y
_platon_squeeze_void_average_z
_platon_squeeze_void_volume
_platon_squeeze_void_count_electrons
1 0.410 0.056 -0.041 8610.4 168.8
